data_7123930
loop_
_publ_author_name
'wang , zhi'
'Yang, Feng-Lei'
'Yang, Yang'
'Liu, Qingyun'
'Sun, Di'

_publ_section_title
;
 Hierarchical Multi-Shell 66-Nuclei Silver Nanoclusters Trapping Subvalent
 Ag6 Kernels
;
_journal_name_full 'Chemical Communications'
_journal_paper_doi 10.1039/C9CC05044B
_journal_year 2019
_chemical_formula_moiety 'C211 H289 Ag66 Mo9 O73 S28, C H3 O'
_chemical_formula_sum 'C212 H292 Ag66 Mo9 O74 S28'
_chemical_formula_weight 12905.00
_space_group_crystal_system triclinic
_space_group_IT_number 2
_space_group_name_Hall '-P 1'
_space_group_name_H-M_alt 'P -1'
_symmetry_space_group_name_Hall '-P 1'
_symmetry_space_group_name_H-M 'P -1'
_atom_sites_solution_hydrogens mixed
_audit_creation_date 2019-07-12
_audit_creation_method
;
Olex2 1.2
(compiled 2018.05.29 svn.r3508 for OlexSys, GUI svn.r5506)
;
_audit_update_record
;
2019-07-24 deposited with the CCDC.    2019-08-01 downloaded from the CCDC.
;
_cell_angle_alpha 112.6803(13)
_cell_angle_beta 108.2811(12)
_cell_angle_gamma 99.7127(12)
_cell_formula_units_Z 1
_cell_length_a 16.3935(2)
_cell_length_b 23.8317(3)
_cell_length_c 24.0155(3)
_cell_measurement_reflns_used 54180
_cell_measurement_temperature 100.00(13)
_cell_measurement_theta_max 29.9640
_cell_measurement_theta_min 3.3290
_cell_volume 7757.8(2)
_computing_cell_refinement 'CrysAlisPro 1.171.39.46 (Rigaku OD, 2018)'
_computing_data_collection 'CrysAlisPro 1.171.39.46 (Rigaku OD, 2018)'
_computing_data_reduction 'CrysAlisPro 1.171.39.46 (Rigaku OD, 2018)'
_computing_molecular_graphics 'Olex2 (Dolomanov et al., 2009)'
_computing_publication_material 'Olex2 (Dolomanov et al., 2009)'
_computing_structure_refinement 'XL (Sheldrick, 2008)'
_computing_structure_solution 'ShelXT (Sheldrick, 2015)'
_diffrn_ambient_environment N~2~
_diffrn_ambient_temperature 100.00(13)
_diffrn_detector 'CCD plate'
_diffrn_detector_type HyPix
_diffrn_measured_fraction_theta_full 0.995
_diffrn_measured_fraction_theta_max 0.995
_diffrn_measurement_details
;
List of Runs (angles in degrees, time in seconds):

  # Type    Start    End  Width  t~exp~   \w     \q     \k     \f   Frames
#--------------------------------------------------------------------------
  1  \w    -37.00  12.00   0.50    5.00    --   -9.12  74.00  53.00   98
  2  \w    -82.00  17.00   0.50    5.00    --   -9.12 -74.00 -75.00  198
  3  \w    -19.00  29.00   0.50    5.00    --   -9.12 -99.00   0.00   96
  4  \w    -20.00  40.00   0.50    5.00    --   10.30 -99.00  30.00  120
  5  \w    -26.00  45.00   0.50    5.00    --   10.30 -99.00 -90.00  142
  6  \w     16.00  43.00   0.50    5.00    --   10.30 -99.00-120.00   54
  7  \w    -23.00  48.00   0.50    5.00    --   10.30 -99.00-180.00  142
  8  \w    -26.00  13.00   0.50    5.00    --   10.30 -99.00-120.00   78
  9  \w    -25.00  27.00   0.50    5.00    --   10.30 -99.00 150.00  104
;
_diffrn_measurement_device 'four-circle diffractometer'
_diffrn_measurement_device_type 'XtaLAB Synergy, Dualflex, HyPix'
_diffrn_measurement_method '\w scans'
_diffrn_orient_matrix_type 'CrysAlisPro convention (1999,Acta A55,543-557)'
_diffrn_orient_matrix_UB_11 0.0254069000
_diffrn_orient_matrix_UB_12 0.0273196000
_diffrn_orient_matrix_UB_13 0.0316046000
_diffrn_orient_matrix_UB_21 -0.0370061000
_diffrn_orient_matrix_UB_22 -0.0054369000
_diffrn_orient_matrix_UB_23 0.0087043000
_diffrn_orient_matrix_UB_31 0.0177131000
_diffrn_orient_matrix_UB_32 -0.0197731000
_diffrn_orient_matrix_UB_33 0.0127856000
_diffrn_radiation_monochromator mirror
_diffrn_radiation_probe x-ray
_diffrn_radiation_type MoK\a
_diffrn_radiation_wavelength 0.71073
_diffrn_reflns_av_R_equivalents 0.0472
_diffrn_reflns_av_unetI/netI 0.0484
_diffrn_reflns_Laue_measured_fraction_full 0.995
_diffrn_reflns_Laue_measured_fraction_max 0.995
_diffrn_reflns_limit_h_max 20
_diffrn_reflns_limit_h_min -20
_diffrn_reflns_limit_k_max 29
_diffrn_reflns_limit_k_min -29
_diffrn_reflns_limit_l_max 30
_diffrn_reflns_limit_l_min -30
_diffrn_reflns_number 102945
_diffrn_reflns_point_group_measured_fraction_full 0.995
_diffrn_reflns_point_group_measured_fraction_max 0.995
_diffrn_reflns_theta_full 25.242
_diffrn_reflns_theta_max 26.372
_diffrn_reflns_theta_min 2.385
_diffrn_source 'micro-focus sealed X-ray tube'
_diffrn_source_type 'PhotonJet (Mo) X-ray Source'
_exptl_absorpt_coefficient_mu 4.654
_exptl_absorpt_correction_T_max 1.00000
_exptl_absorpt_correction_T_min 0.70641
_exptl_absorpt_correction_type multi-scan
_exptl_absorpt_process_details
;
CrysAlisPro 1.171.39.46 (Rigaku Oxford Diffraction, 2018)
Empirical absorption correction using spherical harmonics,
 implemented in SCALE3 ABSPACK scaling algorithm.
;
_exptl_crystal_colour 'clear light yellow'
_exptl_crystal_colour_lustre clear
_exptl_crystal_colour_modifier light
_exptl_crystal_colour_primary yellow
_exptl_crystal_density_diffrn 2.762
_exptl_crystal_description block
_exptl_crystal_F_000 6084
_exptl_crystal_size_max 0.15
_exptl_crystal_size_mid 0.11
_exptl_crystal_size_min 0.1
_refine_diff_density_max 2.952
_refine_diff_density_min -3.482
_refine_diff_density_rms 0.232
_refine_ls_extinction_method none
_refine_ls_goodness_of_fit_ref 1.092
_refine_ls_hydrogen_treatment constr
_refine_ls_matrix_type full
_refine_ls_number_parameters 2013
_refine_ls_number_reflns 31603
_refine_ls_number_restraints 760
_refine_ls_restrained_S_all 1.114
_refine_ls_R_factor_all 0.0780
_refine_ls_R_factor_gt 0.0601
_refine_ls_shift/su_max 0.007
_refine_ls_shift/su_mean 0.000
_refine_ls_structure_factor_coef Fsqd
_refine_ls_weighting_details 'w=1/[\s^2^(Fo^2^)+(0.0137P)^2^+191.4343P] where P=(Fo^2^+2Fc^2^)/3'
_refine_ls_weighting_scheme calc
_refine_ls_wR_factor_gt 0.1211
_refine_ls_wR_factor_ref 0.1286
_reflns_Friedel_coverage 0.000
_reflns_number_gt 25242
_reflns_number_total 31603
_reflns_threshold_expression 'I > 2\s(I)'
_cod_data_source_file c9cc05044b2.cif
_cod_data_source_block SD_Ag66b
_cod_database_code 7123930
_shelx_shelxl_version_number 2014/7
_chemical_oxdiff_formula AgS
_shelx_space_group_comment
;
The symmetry employed for this shelxl refinement is uniquely defined
by the following loop, which should always be used as a source of
symmetry information in preference to the above space-group names.
They are only intended as comments.
;
_reflns_odcompleteness_completeness 99.72
_reflns_odcompleteness_iscentric 1
_reflns_odcompleteness_theta 26.32
_olex2_refinement_description
;
1. Fixed Uiso
 At 1.2 times of:
  All C(H) groups
 At 1.5 times of:
  All C(H,H,H) groups
2. Restrained distances
 C1A-O20A
 1.25 with sigma of 0.01
 O19A-C1A
 1.25 with sigma of 0.01
 O19-O20
 2.15 with sigma of 0.01
 C1-O20
 1.25 with sigma of 0.01
 O19-C1
 1.25 with sigma of 0.01
 C1-O19
 1.25 with sigma of 0.01
 C1A-C2A
 1.55 with sigma of 0.01
 C1A-C7A
 2.35 with sigma of 0.01
 C2A-C1A
 1.55 with sigma of 0.01
 C7A-C1A
 2.35 with sigma of 0.01
 C3A-C1A
 2.35 with sigma of 0.01
 O20A-O19A
 2.15 with sigma of 0.01
 C29-O37
 1.25 with sigma of 0.01
 O37-C29
 1.25 with sigma of 0.01
 O37A-C29
 1.25 with sigma of 0.01
 C94-C93
 1.55 with sigma of 0.01
 C1-C2
 1.55 with sigma of 0.01
 C7-C1
 2.35 with sigma of 0.01
 C3-C1
 2.35 with sigma of 0.01
 C1A-C7
 2.35 with sigma of 0.01
 O20-C2
 2.35 with sigma of 0.01
 C1-C7
 2.35 with sigma of 0.01
 C1-C3
 2.35 with sigma of 0.01
 C2-O19
 2.35 with sigma of 0.01
 C2-C1
 1.55 with sigma of 0.01
 O37A-O36
 2.15 with sigma of 0.01
 C29-O36
 1.25 with sigma of 0.01
 O37-O36
 2.15 with sigma of 0.01
 O36A-O37
 2.15 with sigma of 0.01
 O36A-C29
 1.25 with sigma of 0.01
 C76-C77
 1.55 with sigma of 0.01
 C76-C78
 1.55 with sigma of 0.01
 C78-C77
 2.35 with sigma of 0.01
3. Restrained planarity
 O19A, O20A, C1A, C3A, C2A, C7A, C6A, C5A, C4A
 with sigma of 0.001
 O33, O34A, C8, C9
 with sigma of 0.01
 O19, O20, C1, C3, C2, C7, C6, C5, C4
 with sigma of 0.001
4. Uiso/Uaniso restraints and constraints
Ag2 \\sim Ag2A: within 1.7A with sigma of 0.004 and sigma for terminal atoms of
0.004
Ag9 \\sim Ag9A: within 1.7A with sigma of 0.004 and sigma for terminal atoms of
0.008
O25 \\sim O26 \\sim C22 \\sim C23 \\sim C24 \\sim C25 \\sim C26 \\sim C27 \\sim
C28: within 1.7A with sigma of 0.004 and sigma for terminal atoms of 0.008
O33 \\sim O34 \\sim O34A \\sim C8 \\sim C8A \\sim C9 \\sim C10 \\sim C11 \\sim
C12 \\sim C13 \\sim C14: within 1.7A with sigma of 0.004 and sigma for terminal
atoms of 0.004
C67 \\sim C68 \\sim C69: within 1.7A with sigma of 0.004 and sigma for terminal
atoms of 0.008
C83 \\sim C84 \\sim C85: within 1.7A with sigma of 0.004 and sigma for terminal
atoms of 0.008
C92 \\sim C93 \\sim C94: within 1.7A with sigma of 0.004 and sigma for terminal
atoms of 0.008
C104 \\sim C105 \\sim C106: within 1.7A with sigma of 0.004 and sigma for
terminal atoms of 0.008
O21 \\sim O22 \\sim C50 \\sim C51 \\sim C52 \\sim C53 \\sim C54 \\sim C55 \\sim
C56: within 1.7A with sigma of 0.004 and sigma for terminal atoms of 0.008
O23 \\sim O24 \\sim C57 \\sim C58 \\sim C59 \\sim C60 \\sim C61 \\sim C62 \\sim
C63: within 1.7A with sigma of 0.004 and sigma for terminal atoms of 0.008
C86 \\sim C87 \\sim C88: within 1.7A with sigma of 0.004 and sigma for terminal
atoms of 0.008
S11 \\sim C79 \\sim C80 \\sim C81: within 1.7A with sigma of 0.004 and sigma
for terminal atoms of 0.004
O35 \\sim C82 \\sim O35A \\sim C82A: within 1.7A with sigma of 0.004 and sigma
for terminal atoms of 0.004
O19 \\sim O19A \\sim O20 \\sim O20A \\sim C1 \\sim C1A \\sim C3 \\sim C2 \\sim
C7 \\sim C6 \\sim C5 \\sim C4 \\sim C3A \\sim C2A \\sim C7A \\sim C6A \\sim C5A
\\sim C4A: within 1.7A with sigma of 0.004 and sigma for terminal atoms of 0.004
O36 \\sim O36A \\sim O37 \\sim O37A \\sim C29 \\sim C30 \\sim C31 \\sim C32
\\sim C33 \\sim C34 \\sim C35: within 1.7A with sigma of 0.004 and sigma for
terminal atoms of 0.008
C76 \\sim C77 \\sim C78: within 1.7A with sigma of 0.004 and sigma for terminal
atoms of 0.004
C83A \\sim C83 \\sim C84 \\sim C85A \\sim C84A \\sim C85: within 1.7A with
sigma of 0.004 and sigma for terminal atoms of 0.008
Uanis(O36A) \\sim Ueq: with sigma of 0.004 and sigma for terminal atoms of 0.01
5. Others
 Sof(Ag6A)=1-FVAR(1)
 Sof(Ag6)=FVAR(1)
 Sof(Ag7A)=1-FVAR(2)
 Sof(Ag7)=FVAR(2)
 Sof(Ag5A)=1-FVAR(3)
 Sof(Ag5)=FVAR(3)
 Sof(Ag1A)=1-FVAR(4)
 Sof(Ag1)=FVAR(4)
 Sof(Ag8A)=1-FVAR(5)
 Sof(Ag8)=FVAR(5)
 Sof(Ag2A)=1-FVAR(6)
 Sof(Ag2)=FVAR(6)
 Sof(Ag3)=Sof(Ag4A)=Sof(Ag9)=1-FVAR(7)
 Sof(Ag3A)=Sof(Ag4)=Sof(Ag9A)=FVAR(7)
 Fixed Sof: Mo1(0.5) Mo1A(0.5) Mo2(0.5) Mo2A(0.5) Mo3(0.5) Mo3A(0.5) Mo4(0.5)
 O19(0.5) O19A(0.5) O20(0.5) O20A(0.5) O34(0.5) O34A(0.5) O35(0.5) O36(0.5)
 O36A(0.5) O37(0.5) O37A(0.5) C1(0.5) C1A(0.5) C3(0.5) H3(0.5) C2(0.5) C7(0.5)
 H7(0.5) C6(0.5) H6(0.5) C5(0.5) H5(0.5) C4(0.5) H4(0.5) C3A(0.5) H3A(0.5)
 C2A(0.5) C7A(0.5) H7A(0.5) C6A(0.5) H6A(0.5) C5A(0.5) H5A(0.5) C4A(0.5)
 H4A(0.5) C8(0.5) C8A(0.5) C82(0.5) H82A(0.5) H82B(0.5) H82C(0.5) C83(0.5)
 H83A(0.5) H83B(0.5) H83C(0.5) C84(0.5) H84(0.5) C85(0.5) H85A(0.5) H85B(0.5)
 H85C(0.5) O35A(0.5) C82A(0.5) H82D(0.5) H82E(0.5) H82F(0.5) C83A(0.5)
 H83D(0.5) H83E(0.5) H83F(0.5) C84A(0.5) H84A(0.5) C85A(0.5) H85D(0.5)
 H85E(0.5) H85F(0.5)
6.a Riding coordinates:
 C64(H64A,H64B,H64C), C66(H66A,H66B,H66C), C67(H67A,H67B,H67C), C69(H69A,H69B,
 H69C), C70(H70A,H70B,H70C), C72(H72A,H72B,H72C), C73(H73A,H73B,H73C), C75(H75A,
 H75B,H75C), C77(H77A,H77B,H77C), C78(H78A,H78B,H78C), C79(H79A,H79B,H79C),
 C81(H81A,H81B,H81C), C82(H82A,H82B,H82C), C86(H86A,H86B,H86C), C88(H88A,H88B,
 H88C), C89(H89A,H89B,H89C), C91(H91A,H91B,H91C), C92(H92A,H92B,H92C), C94(H94A,
 H94B,H94C), C95(H95A,H95B,H95C), C97(H97A,H97B,H97C), C98(H98A,H98B,H98C),
 C100(H10A,H10B,H10C), C101(H10D,H10E,H10F), C103(H10G,H10H,H10I), C104(H10J,
 H10K,H10L), C106(H10M,H10N,H10O), C82A(H82D,H82E,H82F)
6.b Ternary CH refined with riding coordinates:
 C65(H65), C68(H68), C71(H71), C74(H74), C76(H76), C80(H80), C84(H84),
 C87(H87), C90(H90), C93(H93), C96(H96), C99(H99), C102(H102), C105(H105),
 C84A(H84A)
6.c Aromatic/amide H refined with riding coordinates:
 C3(H3), C7(H7), C6(H6), C5(H5), C4(H4), C3A(H3A), C7A(H7A), C6A(H6A),
 C5A(H5A), C4A(H4A), C10(H10), C11(H11), C12(H12), C13(H13), C14(H14), C17(H17),
  C18(H18), C19(H19), C20(H20), C21(H21), C24(H24), C25(H25), C26(H26),
 C27(H27), C28(H28), C31(H31), C32(H32), C33(H33), C34(H34), C35(H35), C38(H38),
  C39(H39), C40(H40), C41(H41), C42(H42), C45(H45), C46(H46), C47(H47),
 C48(H48), C49(H49), C52(H52), C53(H53), C54(H54), C55(H55), C56(H56), C59(H59),
  C60(H60), C61(H61), C62(H62), C63(H63)
6.d Fitted hexagon refined as free rotating group:
 C3(C2,C7,C6,C5,C4), C3A(C2A,C7A,C6A,C5A,C4A)
6.e Idealised Me refined as rotating group:
 C83(H83A,H83B,H83C), C85(H85A,H85B,H85C), C83A(H83D,H83E,H83F), C85A(H85D,
 H85E,H85F)
;
_olex2_submission_special_instructions 'No special instructions were received'
_oxdiff_exptl_absorpt_empirical_details
;
Empirical correction (ABSPACK) includes:
- Absorption correction using spherical harmonics
- Frame scaling
;
_oxdiff_exptl_absorpt_empirical_full_max 1.307
_oxdiff_exptl_absorpt_empirical_full_min 0.690

loop_
_space_group_symop_operation_xyz
'x, y, z'
'-x, -y, -z'

loop_
_atom_site_label
_atom_site_type_symbol
_atom_site_fract_x
_atom_site_fract_y
_atom_site_fract_z
_atom_site_U_iso_or_equiv
_atom_site_adp_type
_atom_site_occupancy
_atom_site_site_symmetry_order
_atom_site_calc_flag
_atom_site_refinement_flags_posn
_atom_site_refinement_flags_adp
_atom_site_refinement_flags_occupancy
_atom_site_disorder_assembly
_atom_site_disorder_group
Ag1 Ag 0.89039(15) 0.5207(2) 0.4665(2) 0.0238(7) Uani 0.768(18) 1 d . . P A 1
Ag1A Ag 0.9138(12) 0.5475(11) 0.4960(12) 0.040(4) Uani 0.232(18) 1 d . . P A 2
Ag2 Ag 0.91786(13) 0.41334(5) 0.46928(7) 0.0270(4) Uani 0.907(6) 1 d . U P A 1
Ag2A Ag 0.8868(11) 0.4242(7) 0.4521(8) 0.037(3) Uani 0.093(6) 1 d . U P A 2
Ag3 Ag 1.0133(3) 0.15459(16) 0.42591(15) 0.0250(9) Uani 0.452(10) 1 d . . P A 1
Ag3A Ag 1.0423(3) 0.14187(13) 0.4439(2) 0.0377(10) Uani 0.548(10) 1 d . . P A 2
Ag4 Ag 0.8451(2) 0.1202(2) 0.2222(3) 0.0377(8) Uani 0.548(10) 1 d . . P A 1
Ag4A Ag 0.8609(3) 0.1421(3) 0.2510(3) 0.0404(9) Uani 0.452(10) 1 d . . P A 2
Ag5 Ag 1.1691(4) 0.8105(2) 0.55785(10) 0.0309(11) Uani 0.484(11) 1 d . . P B 1
Ag5A Ag 1.2072(4) 0.8333(2) 0.55614(11) 0.0371(12) Uani 0.516(11) 1 d . . P B 2
Ag6 Ag 0.89462(12) 0.80890(9) 0.42231(9) 0.0326(6) Uani 0.491(3) 1 d . . P B 1
Ag6A Ag 0.91337(12) 0.76560(8) 0.41236(9) 0.0344(6) Uani 0.509(3) 1 d . . P A 2
Ag7 Ag 0.78374(18) 0.65630(8) 0.2534(2) 0.0334(8) Uani 0.590(9) 1 d . . P B 1
Ag7A Ag 0.8086(2) 0.64943(12) 0.2829(2) 0.0270(11) Uani 0.410(9) 1 d . . P A 2
Ag8 Ag 0.6865(3) 0.1491(4) 0.2884(2) 0.0319(11) Uani 0.491(14) 1 d . . P A 1
Ag8A Ag 0.7133(4) 0.1822(4) 0.3085(3) 0.0409(13) Uani 0.509(14) 1 d . . P A 2
Ag9 Ag 0.6825(8) 0.3082(4) 0.3651(5) 0.0435(14) Uani 0.452(10) 1 d . U P A 2
Ag9A Ag 0.6855(6) 0.3229(3) 0.3782(4) 0.0311(8) Uani 0.548(10) 1 d . U P A 1
Ag10 Ag 1.00522(6) 0.47649(4) 0.41463(4) 0.03210(18) Uani 1 1 d . . . . .
Ag11 Ag 1.14943(6) 0.18646(4) 0.37310(4) 0.03149(18) Uani 1 1 d . . . . .
Ag12 Ag 1.03814(7) 0.17402(4) 0.24759(4) 0.0362(2) Uani 1 1 d . . . . .
Ag13 Ag 1.12368(6) 0.30517(4) 0.35559(4) 0.03195(18) Uani 1 1 d . . . . .
Ag14 Ag 1.06991(6) 0.39110(4) 0.29835(4) 0.03090(18) Uani 1 1 d . . . . .
Ag15 Ag 0.88635(6) 0.22879(4) 0.16215(4) 0.0359(2) Uani 1 1 d . . . . .
Ag16 Ag 0.69378(7) 0.15127(4) 0.09556(5) 0.0436(2) Uani 1 1 d . . . . .
Ag17 Ag 0.84389(9) 0.09283(5) 0.33274(8) 0.0667(4) Uani 1 1 d . . . . .
Ag18 Ag 0.62706(8) 0.20961(4) 0.19950(5) 0.0448(2) Uani 1 1 d . . . . .
Ag19 Ag 0.66142(7) 0.30403(5) 0.12293(6) 0.0505(3) Uani 1 1 d . . . . .
Ag20 Ag 0.74037(6) 0.40558(4) 0.10396(4) 0.03225(18) Uani 1 1 d . . . . .
Ag21 Ag 0.69762(8) 0.51188(5) 0.17693(6) 0.0591(3) Uani 1 1 d . . . . .
Ag22 Ag 0.55199(5) 0.46022(4) 0.22313(4) 0.03153(18) Uani 1 1 d . . . . .
Ag23 Ag 0.52553(5) 0.32604(4) 0.17538(4) 0.03114(18) Uani 1 1 d . . . . .
Ag24 Ag 0.89245(7) 0.35245(4) 0.16072(6) 0.0528(3) Uani 1 1 d . . . . .
Ag25 Ag 0.92537(6) 0.50163(4) 0.17950(4) 0.03074(18) Uani 1 1 d . . . . .
Ag26 Ag 1.06868(5) 0.54801(4) 0.31659(4) 0.02914(17) Uani 1 1 d . . . . .
Ag27 Ag 0.99448(6) 0.64903(4) 0.27990(5) 0.0376(2) Uani 1 1 d . . . . .
Ag28 Ag 1.10479(6) 0.76667(4) 0.41442(4) 0.03153(18) Uani 1 1 d . . . . .
Ag29 Ag 1.19319(6) 0.69302(4) 0.48461(5) 0.0414(2) Uani 1 1 d . . . . .
Ag30 Ag 0.76856(6) 0.72390(4) 0.46547(4) 0.02944(17) Uani 1 1 d . . . . .
Ag31 Ag 0.73139(5) 0.59136(4) 0.45673(4) 0.02852(17) Uani 1 1 d . . . . .
Ag32 Ag 0.67224(6) 0.60295(4) 0.33448(4) 0.03318(19) Uani 1 1 d . . . . .
Ag33 Ag 0.63753(5) 0.40794(4) 0.31921(4) 0.03041(18) Uani 1 1 d . . . . .
Mo1 Mo 0.88998(12) 0.59008(8) 0.36902(9) 0.0252(4) Uani 0.5 1 d . . P A .
Mo1A Mo 0.83234(11) 0.48901(8) 0.30180(8) 0.0198(3) Uani 0.5 1 d . . P A .
Mo2 Mo 0.81840(11) 0.39325(8) 0.27470(9) 0.0222(3) Uani 0.5 1 d . . P A .
Mo2A Mo 0.84352(11) 0.31778(8) 0.29519(8) 0.0220(3) Uani 0.5 1 d . . P A .
Mo3 Mo 0.90471(12) 0.27678(8) 0.34954(8) 0.0234(4) Uani 0.5 1 d . . P A .
Mo3A Mo 0.97688(12) 0.28312(8) 0.44183(9) 0.0255(4) Uani 0.5 1 d . . P A .
Mo4 Mo 1.05118(11) 0.33431(8) 0.54718(8) 0.0215(3) Uani 0.5 1 d . . P A .
Mo5 Mo 0.76541(6) 0.46826(4) 0.53593(5) 0.02535(19) Uani 1 1 d . . . . .
S1 S 1.06335(18) 0.84670(12) 0.49523(14) 0.0277(5) Uani 1 1 d . . . . .
S2 S 1.14434(19) 0.66458(13) 0.36691(16) 0.0367(7) Uani 1 1 d . . . . .
S3 S 0.75783(18) 0.69407(13) 0.55269(13) 0.0297(6) Uani 1 1 d . . . . .
S4 S 0.74653(19) 0.71213(13) 0.35476(14) 0.0294(6) Uani 1 1 d . . . . .
S5 S 1.02705(18) 0.44469(12) 0.21629(13) 0.0280(5) Uani 1 1 d . . . . .
S6 S 0.84306(18) 0.57965(13) 0.18717(14) 0.0284(5) Uani 1 1 d . . . . .
S7 S 0.60280(17) 0.50948(12) 0.34605(13) 0.0271(5) Uani 1 1 d . . . . .
S8 S 0.56669(18) 0.29070(13) 0.26414(13) 0.0295(6) Uani 1 1 d . . . . .
S9 S 0.59709(17) 0.39358(12) 0.12685(13) 0.0256(5) Uani 1 1 d . . . . .
S10 S 0.6917(2) 0.21988(15) 0.40428(17) 0.0415(7) Uani 1 1 d . . . . .
S11 S 0.6906(2) 0.12112(14) 0.18640(19) 0.0464(8) Uani 1 1 d . U . . .
S12 S 0.76894(19) 0.25177(13) 0.08921(14) 0.0327(6) Uani 1 1 d . . . . .
S13 S 0.9816(2) 0.11170(13) 0.30717(15) 0.0329(6) Uani 1 1 d . . . . .
S14 S 1.05569(19) 0.27708(12) 0.23794(13) 0.0280(5) Uani 1 1 d . . . . .
O1 O 1.0573(5) 0.3320(4) 0.6237(4) 0.0373(19) Uani 1 1 d . . . . .
O2 O 1.1350(5) 0.4000(3) 0.5630(4) 0.0266(15) Uani 1 1 d . . . . .
O3 O 1.0660(6) 0.2610(4) 0.4885(5) 0.042(2) Uani 1 1 d . . . . .
O4 O 0.9408(5) 0.3328(3) 0.5018(3) 0.0280(16) Uani 1 1 d . . . . .
O5 O 0.8831(5) 0.2121(4) 0.3741(4) 0.0383(19) Uani 1 1 d . . . . .
O6 O 1.0183(5) 0.3254(4) 0.3999(4) 0.0337(17) Uani 1 1 d . . . . .
O7 O 0.8261(5) 0.3230(3) 0.3654(3) 0.0270(15) Uani 1 1 d . . . . .
O8 O 0.8753(5) 0.2435(4) 0.2641(4) 0.0344(17) Uani 1 1 d . . . . .
O9 O 0.7683(5) 0.3907(3) 0.4843(4) 0.0298(16) Uani 1 1 d . . . . .
O10 O 0.7634(6) 0.5150(4) 0.4943(5) 0.042(2) Uani 1 1 d . . . . .
O11 O 0.8656(5) 0.5074(3) 0.6133(3) 0.0297(16) Uani 1 1 d . . . . .
O12 O 0.6696(5) 0.4579(4) 0.5508(4) 0.0383(19) Uani 1 1 d . . . . .
O13 O 0.7402(5) 0.3103(4) 0.2287(4) 0.0351(18) Uani 1 1 d . . . . .
O14 O 0.9290(5) 0.3874(3) 0.3097(3) 0.0255(15) Uani 1 1 d . . . . .
O15 O 0.7880(5) 0.4436(3) 0.3387(4) 0.0290(16) Uani 1 1 d . . . . .
O16 O 0.8181(5) 0.4299(3) 0.2211(3) 0.0271(15) Uani 1 1 d . . . . .
O17 O 0.9534(5) 0.5366(3) 0.3527(4) 0.0272(15) Uani 1 1 d . . . . .
O18 O 0.7744(5) 0.5452(4) 0.2943(4) 0.0373(19) Uani 1 1 d . . . . .
O19 O 0.7401(3) 0.0315(4) 0.3247(2) 0.080(3) Uani 0.5 1 d D U P A 1
O19A O 0.7207(4) 0.0121(2) 0.3067(3) 0.079(3) Uani 0.5 1 d D U P A 2
O20 O 0.6196(5) 0.0402(3) 0.2629(2) 0.080(4) Uani 0.5 1 d D U P A 1
O20A O 0.6964(5) 0.0580(2) 0.3924(3) 0.081(4) Uani 0.5 1 d D U P A 2
O21 O 1.1269(6) 0.1145(4) 0.2194(4) 0.0473(18) Uani 1 1 d . U . . .
O22 O 1.2358(6) 0.1476(5) 0.3183(5) 0.0512(19) Uani 1 1 d . U . . .
O23 O 0.8930(6) 0.1240(4) 0.1368(4) 0.0471(19) Uani 1 1 d . U . . .
O24 O 0.7643(7) 0.0785(4) 0.0447(5) 0.065(2) Uani 1 1 d . U . . .
O25 O 0.5493(7) 0.1337(4) 0.0218(5) 0.056(2) Uani 1 1 d . U . . .
O26 O 0.5297(6) 0.2132(4) 0.0994(4) 0.0418(17) Uani 1 1 d . U . . .
O27 O 0.3763(5) 0.3215(4) 0.1403(4) 0.0383(19) Uani 1 1 d . . . . .
O28 O 0.4005(5) 0.4230(4) 0.1579(4) 0.0367(18) Uani 1 1 d . . . . .
O29 O 0.7798(5) 0.3682(4) 0.0224(4) 0.0343(17) Uani 1 1 d . . . . .
O30 O 0.8888(5) 0.4606(4) 0.0627(4) 0.0370(18) Uani 1 1 d . . . . .
O31 O 1.0172(7) 0.7550(4) 0.2788(5) 0.051(2) Uani 1 1 d . . . . .
O32 O 1.1558(8) 0.8182(5) 0.3592(5) 0.061(3) Uani 1 1 d . . . . .
O33 O 0.5899(6) 0.5575(5) 0.2071(5) 0.0532(18) Uani 1 1 d . U . . .
O34 O 0.5880(13) 0.5754(10) 0.1316(10) 0.052(2) Uani 0.5 1 d . U P B .
O34A O 0.6312(12) 0.6327(9) 0.1721(9) 0.046(2) Uani 0.5 1 d . U P . .
O35 O 0.8617(18) 0.7667(11) 0.2759(12) 0.063(4) Uani 0.5 1 d . U P B 1
O36 O 0.8092(14) 0.8349(8) 0.5326(11) 0.077(3) Uani 0.5 1 d D U P B 1
O36A O 0.7774(14) 0.8427(9) 0.5385(12) 0.080(3) Uani 0.5 1 d D U P B 2
O37 O 0.8726(12) 0.9233(8) 0.5426(12) 0.076(3) Uani 0.5 1 d D U P B 2
O37A O 0.8338(16) 0.8890(10) 0.4813(11) 0.076(3) Uani 0.5 1 d D U P B 1
C1 C 0.6560(2) 0.01268(19) 0.29550(11) 0.080(3) Uani 0.5 1 d D U P A 1
C1A C 0.6681(2) 0.00842(10) 0.33557(14) 0.083(3) Uani 0.5 1 d D U P A 2
C3 C 0.6324(7) -0.0705(4) 0.3309(4) 0.092(3) Uani 0.5 1 d D U P A 1
H3 H 0.6948 -0.0592 0.3541 0.110 Uiso 0.5 1 calc R . P A 1
C2 C 0.5987(4) -0.0379(3) 0.2967(3) 0.086(3) Uani 0.5 1 d DG U P A 1
C7 C 0.5053(4) -0.0547(5) 0.2620(4) 0.089(3) Uani 0.5 1 d DG U P A 1
H7 H 0.4828 -0.0330 0.2392 0.107 Uiso 0.5 1 calc R . P A 1
C6 C 0.4457(6) -0.1041(6) 0.2615(6) 0.092(3) Uani 0.5 1 d G U P A 1
H6 H 0.3833 -0.1154 0.2383 0.110 Uiso 0.5 1 calc R . P A 1
C5 C 0.4794(9) -0.1367(6) 0.2957(7) 0.094(3) Uani 0.5 1 d G U P A 1
H5 H 0.4395 -0.1697 0.2953 0.113 Uiso 0.5 1 calc R . P A 1
C4 C 0.5728(10) -0.1199(5) 0.3304(6) 0.097(4) Uani 0.5 1 d G U P A 1
H4 H 0.5953 -0.1417 0.3532 0.116 Uiso 0.5 1 calc R . P A 1
C3A C 0.5293(5) -0.0519(4) 0.3346(5) 0.091(3) Uani 0.5 1 d D U P A 2
H3A H 0.5413 -0.0194 0.3762 0.109 Uiso 0.5 1 calc R . P A 2
C2A C 0.5883(4) -0.0461(2) 0.3049(4) 0.088(3) Uani 0.5 1 d DG U P A 2
C7A C 0.5704(6) -0.0947(3) 0.2427(4) 0.089(3) Uani 0.5 1 d DG U P A 2
H7A H 0.6099 -0.0907 0.2228 0.107 Uiso 0.5 1 calc R . P A 2
C6A C 0.4935(8) -0.1491(4) 0.2103(5) 0.093(4) Uani 0.5 1 d G U P A 2
H6A H 0.4815 -0.1816 0.1687 0.111 Uiso 0.5 1 calc R . P A 2
C5A C 0.4345(7) -0.1549(4) 0.2401(7) 0.093(3) Uani 0.5 1 d G U P A 2
H5A H 0.3830 -0.1913 0.2184 0.112 Uiso 0.5 1 calc R . P A 2
C4A C 0.4524(6) -0.1064(5) 0.3023(7) 0.092(3) Uani 0.5 1 d G U P A 2
H4A H 0.4129 -0.1103 0.3222 0.111 Uiso 0.5 1 calc R . P A 2
C8 C 0.580(2) 0.5991(11) 0.1833(7) 0.050(2) Uani 0.5 1 d . U P B .
C8A C 0.557(2) 0.5781(15) 0.1728(17) 0.050(2) Uani 0.5 1 d . U P B .
C9 C 0.4787(10) 0.6006(8) 0.1690(8) 0.0542(19) Uani 1 1 d . U . . .
C10 C 0.4555(11) 0.6405(9) 0.1438(8) 0.066(2) Uani 1 1 d . U . . .
H10 H 0.4935 0.6588 0.1292 0.079 Uiso 1 1 calc R . . . .
C11 C 0.3744(11) 0.6542(9) 0.1395(9) 0.069(2) Uani 1 1 d . U . . .
H11 H 0.3572 0.6794 0.1195 0.082 Uiso 1 1 calc R . . . .
C12 C 0.3213(11) 0.6313(8) 0.1642(8) 0.065(2) Uani 1 1 d . U . . .
H12 H 0.2688 0.6418 0.1629 0.078 Uiso 1 1 calc R . . . .
C13 C 0.3458(10) 0.5923(8) 0.1913(8) 0.062(2) Uani 1 1 d . U . . .
H13 H 0.3085 0.5750 0.2070 0.075 Uiso 1 1 calc R . . . .
C14 C 0.4251(10) 0.5784(8) 0.1955(8) 0.061(2) Uani 1 1 d . U . . .
H14 H 0.4427 0.5540 0.2164 0.073 Uiso 1 1 calc R . . . .
C15 C 0.3522(7) 0.3656(6) 0.1320(5) 0.031(2) Uani 1 1 d . . . . .
C16 C 0.2539(7) 0.3494(5) 0.0854(5) 0.029(2) Uani 1 1 d . . . . .
C17 C 0.2279(8) 0.3926(6) 0.0649(5) 0.033(2) Uani 1 1 d . . . . .
H17 H 0.2708 0.4318 0.0794 0.040 Uiso 1 1 calc R . . . .
C18 C 0.1385(8) 0.3783(6) 0.0231(6) 0.040(3) Uani 1 1 d . . . . .
H18 H 0.1211 0.4077 0.0096 0.048 Uiso 1 1 calc R . . . .
C19 C 0.0760(8) 0.3197(6) 0.0016(6) 0.041(3) Uani 1 1 d . . . . .
H19 H 0.0158 0.3096 -0.0266 0.049 Uiso 1 1 calc R . . . .
C20 C 0.1012(8) 0.2763(6) 0.0214(6) 0.046(3) Uani 1 1 d . . . . .
H20 H 0.0582 0.2370 0.0068 0.055 Uiso 1 1 calc R . . . .
C21 C 0.1914(7) 0.2908(6) 0.0636(6) 0.042(3) Uani 1 1 d . . . . .
H21 H 0.2089 0.2611 0.0767 0.051 Uiso 1 1 calc R . . . .
C22 C 0.5064(10) 0.1715(6) 0.0386(7) 0.050(2) Uani 1 1 d . U . . .
C23 C 0.4259(11) 0.1702(7) -0.0130(7) 0.063(2) Uani 1 1 d . U . . .
C24 C 0.3693(11) 0.2048(7) 0.0034(8) 0.064(3) Uani 1 1 d . U . . .
H24 H 0.3805 0.2281 0.0478 0.077 Uiso 1 1 calc R . . . .
C25 C 0.2986(12) 0.2053(8) -0.0436(8) 0.076(3) Uani 1 1 d . U . . .
H25 H 0.2615 0.2287 -0.0316 0.091 Uiso 1 1 calc R . . . .
C26 C 0.2811(13) 0.1704(9) -0.1104(9) 0.087(3) Uani 1 1 d . U . . .
H26 H 0.2340 0.1716 -0.1434 0.104 Uiso 1 1 calc R . . . .
C27 C 0.3332(13) 0.1354(9) -0.1259(9) 0.089(3) Uani 1 1 d . U . . .
H27 H 0.3186 0.1095 -0.1705 0.107 Uiso 1 1 calc R . . . .
C28 C 0.4104(13) 0.1359(8) -0.0771(8) 0.080(3) Uani 1 1 d . U . . .
H28 H 0.4485 0.1135 -0.0890 0.096 Uiso 1 1 calc R . . . .
C29 C 0.7988(10) 0.8813(7) 0.5192(8) 0.078(3) Uani 1 1 d D U . . .
C30 C 0.7298(13) 0.9180(8) 0.5321(10) 0.076(2) Uani 1 1 d . U . . .
C31 C 0.7176(13) 0.9584(8) 0.5058(9) 0.076(3) Uani 1 1 d . U . . .
H31 H 0.7484 0.9631 0.4805 0.092 Uiso 1 1 calc R . . . .
C32 C 0.6573(13) 0.9937(9) 0.5171(10) 0.078(3) Uani 1 1 d . U . . .
H32 H 0.6508 1.0230 0.5007 0.094 Uiso 1 1 calc R . . . .
C33 C 0.6110(14) 0.9850(9) 0.5506(10) 0.086(3) Uani 1 1 d . U . . .
H33 H 0.5681 1.0053 0.5556 0.103 Uiso 1 1 calc R . . . .
C34 C 0.6286(14) 0.9442(10) 0.5785(11) 0.091(3) Uani 1 1 d . U . . .
H34 H 0.5988 0.9385 0.6041 0.109 Uiso 1 1 calc R . . . .
C35 C 0.6891(14) 0.9123(9) 0.5686(10) 0.085(3) Uani 1 1 d . U . . .
H35 H 0.7009 0.8863 0.5886 0.102 Uiso 1 1 calc R . . . .
C36 C 1.0927(10) 0.8014(6) 0.3060(7) 0.047(3) Uani 1 1 d . . . . .
C37 C 1.1032(11) 0.8356(6) 0.2656(7) 0.051(3) Uani 1 1 d . . . . .
C38 C 1.0351(11) 0.8195(6) 0.2059(7) 0.053(4) Uani 1 1 d . . . . .
H38 H 0.9805 0.7869 0.1892 0.064 Uiso 1 1 calc R . . . .
C39 C 1.0476(13) 0.8522(8) 0.1698(8) 0.065(4) Uani 1 1 d . . . . .
H39 H 1.0013 0.8426 0.1298 0.078 Uiso 1 1 calc R . . . .
C40 C 1.1295(13) 0.8981(9) 0.1953(10) 0.074(5) Uani 1 1 d . . . . .
H40 H 1.1387 0.9188 0.1708 0.089 Uiso 1 1 calc R . . . .
C41 C 1.1981(15) 0.9155(9) 0.2537(9) 0.083(6) Uani 1 1 d . . . . .
H41 H 1.2532 0.9470 0.2689 0.100 Uiso 1 1 calc R . . . .
C42 C 1.1844(15) 0.8852(8) 0.2908(10) 0.082(6) Uani 1 1 d . . . . .
H42 H 1.2294 0.8981 0.3325 0.099 Uiso 1 1 calc R . . . .
C43 C 0.8424(8) 0.4038(5) 0.0197(5) 0.031(2) Uani 1 1 d . . . . .
C44 C 0.8647(7) 0.3745(5) -0.0389(5) 0.029(2) Uani 1 1 d . . . . .
C45 C 0.9219(8) 0.4147(5) -0.0505(6) 0.035(3) Uani 1 1 d . . . . .
H45 H 0.9444 0.4589 -0.0227 0.041 Uiso 1 1 calc R . . . .
C46 C 0.9455(8) 0.3887(6) -0.1038(7) 0.042(3) Uani 1 1 d . . . . .
H46 H 0.9856 0.4157 -0.1100 0.051 Uiso 1 1 calc R . . . .
C47 C 0.9103(8) 0.3238(6) -0.1470(6) 0.039(3) Uani 1 1 d . . . . .
H47 H 0.9264 0.3069 -0.1823 0.047 Uiso 1 1 calc R . . . .
C48 C 0.8515(8) 0.2847(6) -0.1375(6) 0.035(3) Uani 1 1 d . . . . .
H48 H 0.8272 0.2407 -0.1665 0.042 Uiso 1 1 calc R . . . .
C49 C 0.8275(7) 0.3101(5) -0.0846(5) 0.030(2) Uani 1 1 d . . . . .
H49 H 0.7852 0.2829 -0.0800 0.037 Uiso 1 1 calc R . . . .
C50 C 1.2002(10) 0.1159(6) 0.2559(7) 0.0459(18) Uani 1 1 d . U . . .
C51 C 1.2496(10) 0.0764(7) 0.2230(7) 0.052(2) Uani 1 1 d . U . . .
C52 C 1.3276(11) 0.0727(8) 0.2616(8) 0.065(2) Uani 1 1 d . U . . .
H52 H 1.3500 0.0947 0.3077 0.078 Uiso 1 1 calc R . . . .
C53 C 1.3746(12) 0.0347(8) 0.2304(8) 0.072(3) Uani 1 1 d . U . . .
H53 H 1.4303 0.0337 0.2551 0.086 Uiso 1 1 calc R . . . .
C54 C 1.3327(12) -0.0013(8) 0.1606(8) 0.068(3) Uani 1 1 d . U . . .
H54 H 1.3577 -0.0306 0.1396 0.081 Uiso 1 1 calc R . . . .
C55 C 1.2614(11) 0.0049(8) 0.1248(8) 0.063(2) Uani 1 1 d . U . . .
H55 H 1.2391 -0.0167 0.0787 0.076 Uiso 1 1 calc R . . . .
C56 C 1.2173(11) 0.0443(7) 0.1551(7) 0.057(2) Uani 1 1 d . U . . .
H56 H 1.1658 0.0487 0.1291 0.069 Uiso 1 1 calc R . . . .
C57 C 0.8351(11) 0.0770(6) 0.0810(7) 0.055(2) Uani 1 1 d . U . . .
C58 C 0.8551(11) 0.0138(6) 0.0571(7) 0.057(2) Uani 1 1 d . U . . .
C59 C 0.9404(11) 0.0145(7) 0.0854(7) 0.064(3) Uani 1 1 d . U . . .
H59 H 0.9864 0.0535 0.1164 0.077 Uiso 1 1 calc R . . . .
C60 C 0.9609(12) -0.0437(7) 0.0686(8) 0.071(3) Uani 1 1 d . U . . .
H60 H 1.0185 -0.0440 0.0908 0.085 Uiso 1 1 calc R . . . .
C61 C 0.8927(12) -0.0997(7) 0.0185(8) 0.071(3) Uani 1 1 d . U . . .
H61 H 0.9054 -0.1380 0.0036 0.085 Uiso 1 1 calc R . . . .
C62 C 0.8080(12) -0.0994(7) -0.0090(7) 0.066(3) Uani 1 1 d . U . . .
H62 H 0.7618 -0.1379 -0.0413 0.079 Uiso 1 1 calc R . . . .
C63 C 0.7888(11) -0.0426(6) 0.0101(7) 0.058(2) Uani 1 1 d . U . . .
H63 H 0.7297 -0.0431 -0.0095 0.070 Uiso 1 1 calc R . . . .
C64 C 1.2281(9) 0.2928(7) 0.2416(7) 0.050(3) Uani 1 1 d . . . . .
H64A H 1.2462 0.3371 0.2737 0.075 Uiso 1 1 d R . . . .
H64B H 1.2657 0.2883 0.2177 0.075 Uiso 1 1 d R . . . .
H64C H 1.2347 0.2668 0.2639 0.075 Uiso 1 1 d R . . . .
C65 C 1.1310(8) 0.2711(6) 0.1944(6) 0.039(3) Uani 1 1 d . . . . .
H65 H 1.1259 0.3009 0.1755 0.047 Uiso 1 1 calc R . . . .
C66 C 1.0991(11) 0.2044(6) 0.1371(7) 0.051(4) Uani 1 1 d . . . . .
H66A H 1.0967 0.1732 0.1531 0.077 Uiso 1 1 d R . . . .
H66B H 1.1408 0.2017 0.1165 0.077 Uiso 1 1 d R . . . .
H66C H 1.0396 0.1958 0.1054 0.077 Uiso 1 1 d R . . . .
C67 C 0.8539(11) 0.2115(8) 0.0053(8) 0.065(3) Uani 1 1 d . U . . .
H67A H 0.9052 0.2481 0.0406 0.097 Uiso 1 1 d R . . . .
H67B H 0.8553 0.2043 -0.0365 0.097 Uiso 1 1 d R . . . .
H67C H 0.8567 0.1741 0.0112 0.097 Uiso 1 1 d R . . . .
C68 C 0.7674(11) 0.2239(8) 0.0060(7) 0.056(3) Uani 1 1 d . U . . .
H68 H 0.7654 0.2596 -0.0044 0.068 Uiso 1 1 calc R . . . .
C69 C 0.6827(13) 0.1698(9) -0.0442(8) 0.083(4) Uani 1 1 d . U . . .
H69A H 0.6797 0.1345 -0.0341 0.124 Uiso 1 1 d R . . . .
H69B H 0.6824 0.1563 -0.0874 0.124 Uiso 1 1 d R . . . .
H69C H 0.6310 0.1835 -0.0435 0.124 Uiso 1 1 d R . . . .
C70 C 0.5212(9) 0.3233(7) -0.0101(6) 0.048(3) Uani 1 1 d . . . . .
H70A H 0.5776 0.3461 -0.0074 0.072 Uiso 1 1 d R . . . .
H70B H 0.4732 0.3111 -0.0521 0.072 Uiso 1 1 d R . . . .
H70C H 0.5259 0.2854 -0.0059 0.072 Uiso 1 1 d R . . . .
C71 C 0.4999(8) 0.3659(6) 0.0451(5) 0.035(3) Uani 1 1 d . . . . .
H71 H 0.4455 0.3403 0.0441 0.042 Uiso 1 1 calc R . . . .
C72 C 0.4818(9) 0.4233(7) 0.0384(7) 0.050(3) Uani 1 1 d . . . . .
H72A H 0.4758 0.4514 0.0771 0.075 Uiso 1 1 d R . . . .
H72B H 0.4267 0.4091 -0.0002 0.075 Uiso 1 1 d R . . . .
H72C H 0.5316 0.4461 0.0340 0.075 Uiso 1 1 d R . . . .
C73 C 0.4492(10) 0.2553(9) 0.3135(7) 0.070(5) Uani 1 1 d . . . . .
H73A H 0.4772 0.2242 0.3183 0.106 Uiso 1 1 d R . . . .
H73B H 0.3877 0.2420 0.3086 0.106 Uiso 1 1 d R . . . .
H73C H 0.4827 0.2965 0.3521 0.106 Uiso 1 1 d R . . . .
C74 C 0.4504(8) 0.2605(6) 0.2577(7) 0.044(3) Uani 1 1 d . . . . .
H74 H 0.4211 0.2924 0.2544 0.053 Uiso 1 1 calc R . . . .
C75 C 0.3973(8) 0.1986(6) 0.1920(6) 0.049(3) Uani 1 1 d . . . . .
H75A H 0.3922 0.2078 0.1558 0.073 Uiso 1 1 d R . . . .
H75B H 0.3376 0.1809 0.1883 0.073 Uiso 1 1 d R . . . .
H75C H 0.4289 0.1681 0.1908 0.073 Uiso 1 1 d R . . . .
C76 C 0.5899(14) 0.1698(10) 0.4012(10) 0.116(5) Uani 1 1 d D U . . .
H76 H 0.5409 0.1431 0.3566 0.139 Uiso 1 1 calc R . . C .
C77 C 0.5621(15) 0.2158(9) 0.4508(12) 0.119(6) Uani 1 1 d D U . . .
H77A H 0.6018 0.2339 0.4969 0.179 Uiso 1 1 d R . . . .
H77B H 0.5041 0.1890 0.4421 0.179 Uiso 1 1 d R . . . .
H77C H 0.5542 0.2498 0.4399 0.179 Uiso 1 1 d R . . . .
C78 C 0.6244(15) 0.1317(10) 0.4380(12) 0.126(6) Uani 1 1 d D U . D 2
H78A H 0.6761 0.1207 0.4328 0.190 Uiso 1 1 d R . . D 2
H78B H 0.5731 0.0932 0.4169 0.190 Uiso 1 1 d R . . D 2
H78C H 0.6379 0.1543 0.4843 0.190 Uiso 1 1 d R . . D 2
C79 C 0.5097(13) 0.0470(8) 0.1083(13) 0.119(6) Uani 1 1 d . U . . .
H79A H 0.4954 0.0737 0.1431 0.179 Uiso 1 1 d R . . . .
H79B H 0.4629 0.0057 0.0818 0.179 Uiso 1 1 d R . . . .
H79C H 0.5136 0.0670 0.0809 0.179 Uiso 1 1 d R . . . .
C80 C 0.5995(14) 0.0393(8) 0.1369(14) 0.118(6) Uani 1 1 d . U . . .
H80 H 0.5994 0.0154 0.1622 0.142 Uiso 1 1 calc R . . . .
C81 C 0.6172(14) 0.0049(9) 0.0754(14) 0.126(6) Uani 1 1 d . U . . .
H81A H 0.5623 -0.0097 0.0365 0.189 Uiso 1 1 d R . . . .
H81B H 0.6348 -0.0314 0.0760 0.189 Uiso 1 1 d R . . . .
H81C H 0.6648 0.0341 0.0750 0.189 Uiso 1 1 d R . . . .
C82 C 0.818(2) 0.7967(15) 0.2356(17) 0.064(4) Uani 0.5 1 d . U P B 1
H82A H 0.8205 0.7782 0.1932 0.096 Uiso 0.5 1 d R . P B 1
H82B H 0.8489 0.8423 0.2582 0.096 Uiso 0.5 1 d R . P B 1
H82C H 0.7556 0.7884 0.2294 0.096 Uiso 0.5 1 d R . P B 1
C83 C 0.730(2) 0.8261(14) 0.3636(14) 0.051(5) Uani 0.5 1 d . U P B 1
H83A H 0.7614 0.8437 0.4108 0.077 Uiso 0.5 1 calc GR . P B 1
H83B H 0.6914 0.8504 0.3539 0.077 Uiso 0.5 1 calc GR . P B 1
H83C H 0.7731 0.8282 0.3446 0.077 Uiso 0.5 1 calc GR . P B 1
C84 C 0.672(3) 0.7569(18) 0.334(2) 0.051(4) Uani 0.5 1 d . U P B 1
H84 H 0.6421 0.7387 0.2860 0.061 Uiso 0.5 1 calc R . P B 1
C85 C 0.595(4) 0.747(3) 0.363(2) 0.051(5) Uani 0.5 1 d . U P B 1
H85A H 0.5594 0.7018 0.3411 0.076 Uiso 0.5 1 calc GR . P B 1
H85B H 0.5554 0.7709 0.3548 0.076 Uiso 0.5 1 calc GR . P B 1
H85C H 0.6241 0.7614 0.4099 0.076 Uiso 0.5 1 calc GR . P B 1
C86 C 0.5863(10) 0.6955(8) 0.5047(8) 0.068(4) Uani 1 1 d . U . . .
H86A H 0.6144 0.7349 0.5059 0.102 Uiso 1 1 d R . . . .
H86B H 0.5307 0.6963 0.5097 0.102 Uiso 1 1 d R . . . .
H86C H 0.5734 0.6598 0.4630 0.102 Uiso 1 1 d R . . . .
C87 C 0.6492(9) 0.6887(7) 0.5597(7) 0.050(3) Uani 1 1 d . U . . .
H87 H 0.6591 0.7240 0.6022 0.060 Uiso 1 1 calc R . . . .
C88 C 0.6106(10) 0.6251(7) 0.5573(8) 0.057(3) Uani 1 1 d . U . . .
H88A H 0.6066 0.5905 0.5179 0.086 Uiso 1 1 d R . . . .
H88B H 0.5511 0.6208 0.5568 0.086 Uiso 1 1 d R . . . .
H88C H 0.6497 0.6237 0.5957 0.086 Uiso 1 1 d R . . . .
C89 C 0.4469(10) 0.5448(8) 0.3341(10) 0.074(5) Uani 1 1 d . . . . .
H89A H 0.4873 0.5877 0.3524 0.112 Uiso 1 1 d R . . . .
H89B H 0.3965 0.5467 0.3462 0.112 Uiso 1 1 d R . . . .
H89C H 0.4248 0.5242 0.2867 0.112 Uiso 1 1 d R . . . .
C90 C 0.4983(8) 0.5069(6) 0.3613(7) 0.041(3) Uani 1 1 d . . . . .
H90 H 0.5165 0.5269 0.4093 0.049 Uiso 1 1 calc R . . . .
C91 C 0.4376(10) 0.4388(7) 0.3311(9) 0.064(4) Uani 1 1 d . . . . .
H91A H 0.4294 0.4158 0.2859 0.096 Uiso 1 1 d R . . . .
H91B H 0.3796 0.4384 0.3323 0.096 Uiso 1 1 d R . . . .
H91C H 0.4653 0.4184 0.3558 0.096 Uiso 1 1 d R . . . .
C92 C 0.8112(12) 0.6576(8) 0.1283(9) 0.080(4) Uani 1 1 d . U . . .
H92A H 0.7675 0.6636 0.1470 0.120 Uiso 1 1 d R . . . .
H92B H 0.7914 0.6608 0.0879 0.120 Uiso 1 1 d R . . . .
H92C H 0.8691 0.6902 0.1593 0.120 Uiso 1 1 d R . . . .
C93 C 0.8191(9) 0.5935(7) 0.1142(7) 0.058(3) Uani 1 1 d D U . . .
H93 H 0.8696 0.5904 0.1010 0.070 Uiso 1 1 calc R . . . .
C94 C 0.7318(9) 0.5403(7) 0.0565(7) 0.060(3) Uani 1 1 d D U . . .
H94A H 0.7378 0.4989 0.0489 0.090 Uiso 1 1 d R . . . .
H94B H 0.7224 0.5447 0.0172 0.090 Uiso 1 1 d R . . . .
H94C H 0.6808 0.5439 0.0674 0.090 Uiso 1 1 d R . . . .
C95 C 1.2245(16) 0.6862(15) 0.2927(12) 0.137(12) Uani 1 1 d . . . . .
H95A H 1.2041 0.6428 0.2580 0.205 Uiso 1 1 d R . . . .
H95B H 1.2773 0.7112 0.2931 0.205 Uiso 1 1 d R . . . .
H95C H 1.1770 0.7046 0.2850 0.205 Uiso 1 1 d R . . . .
C96 C 1.2456(9) 0.6842(7) 0.3527(8) 0.053(4) Uani 1 1 d . . . . .
H96 H 1.2803 0.7289 0.3867 0.063 Uiso 1 1 calc R . . . .
C97 C 1.3052(8) 0.6474(6) 0.3677(7) 0.045(3) Uani 1 1 d . . . . .
H97A H 1.3281 0.6597 0.4142 0.067 Uiso 1 1 d R . . . .
H97B H 1.3551 0.6562 0.3562 0.067 Uiso 1 1 d R . . . .
H97C H 1.2712 0.6021 0.3426 0.067 Uiso 1 1 d R . . . .
C98 C 1.1120(8) 0.4915(6) 0.1528(6) 0.041(3) Uani 1 1 d . . . . .
H98A H 1.0530 0.4824 0.1200 0.062 Uiso 1 1 d R . . . .
H98B H 1.1553 0.4904 0.1336 0.062 Uiso 1 1 d R . . . .
H98C H 1.1301 0.5335 0.1895 0.062 Uiso 1 1 d R . . . .
C99 C 1.1075(7) 0.4410(5) 0.1763(5) 0.030(2) Uani 1 1 d . . . . .
H99 H 1.0865 0.3982 0.1382 0.036 Uiso 1 1 calc R . . . .
C100 C 1.2008(8) 0.4525(6) 0.2270(6) 0.040(3) Uani 1 1 d . . . . .
H10A H 1.2219 0.4946 0.2641 0.060 Uiso 1 1 d R . . . .
H10B H 1.2429 0.4496 0.2066 0.060 Uiso 1 1 d R . . . .
H10C H 1.1965 0.4206 0.2419 0.060 Uiso 1 1 d R . . . .
C101 C 0.8921(11) -0.0189(8) 0.2161(9) 0.085(6) Uani 1 1 d . . . . .
H10D H 0.8651 -0.0300 0.2421 0.127 Uiso 1 1 d R . . . .
H10E H 0.8967 -0.0567 0.1848 0.127 Uiso 1 1 d R . . . .
H10F H 0.8550 -0.0011 0.1927 0.127 Uiso 1 1 d R . . . .
C102 C 0.9856(8) 0.0300(5) 0.2604(6) 0.035(3) Uani 1 1 d . . . . .
H102 H 1.0170 0.0324 0.2324 0.042 Uiso 1 1 calc R . . . .
C103 C 1.0398(14) 0.0106(7) 0.3080(8) 0.083(6) Uani 1 1 d . . . . .
H10G H 1.0961 0.0448 0.3393 0.124 Uiso 1 1 d R . . . .
H10H H 1.0522 -0.0273 0.2842 0.124 Uiso 1 1 d R . . . .
H10I H 1.0054 0.0015 0.3311 0.124 Uiso 1 1 d R . . . .
C104 C 1.0512(14) 0.9211(8) 0.4320(10) 0.081(4) Uani 1 1 d . U . . .
H10J H 1.0827 0.9112 0.4038 0.122 Uiso 1 1 d R . . . .
H10K H 1.0430 0.9620 0.4399 0.122 Uiso 1 1 d R . . . .
H10L H 0.9929 0.8883 0.4109 0.122 Uiso 1 1 d R . . . .
C105 C 1.1050(12) 0.9243(6) 0.4960(9) 0.061(3) Uani 1 1 d . U . . .
H105 H 1.1691 0.9334 0.5033 0.073 Uiso 1 1 calc R . . . .
C106 C 1.0965(12) 0.9770(6) 0.5517(9) 0.067(4) Uani 1 1 d . U . . .
H10M H 1.0345 0.9666 0.5465 0.100 Uiso 1 1 d R . . . .
H10N H 1.1143 1.0170 0.5508 0.100 Uiso 1 1 d R . . . .
H10O H 1.1352 0.9810 0.5934 0.100 Uiso 1 1 d R . . . .
O35A O 0.8905(17) 0.8035(11) 0.3154(12) 0.062(4) Uani 0.5 1 d . U P E 2
C82A C 0.881(2) 0.8518(14) 0.2942(17) 0.063(4) Uani 0.5 1 d . U P E 2
H82D H 0.8345 0.8321 0.2500 0.095 Uiso 0.5 1 d R . P E 2
H82E H 0.9382 0.8709 0.2945 0.095 Uiso 0.5 1 d R . P E 2
H82F H 0.8663 0.8844 0.3236 0.095 Uiso 0.5 1 d R . P E 2
C83A C 0.672(2) 0.7899(15) 0.3053(15) 0.057(4) Uani 0.5 1 d . U P B 2
H83D H 0.7263 0.8232 0.3417 0.086 Uiso 0.5 1 calc GR . P B 2
H83E H 0.6229 0.8068 0.2989 0.086 Uiso 0.5 1 calc GR . P B 2
H83F H 0.6825 0.7744 0.2657 0.086 Uiso 0.5 1 calc GR . P B 2
C84A C 0.650(3) 0.7393(18) 0.319(2) 0.051(4) Uani 0.5 1 d . U P B 2
H84A H 0.6140 0.7026 0.2751 0.061 Uiso 0.5 1 calc R . P B 2
C85A C 0.592(4) 0.744(3) 0.346(2) 0.053(5) Uani 0.5 1 d . U P B 2
H85D H 0.5615 0.7019 0.3392 0.079 Uiso 0.5 1 calc GR . P B 2
H85E H 0.5482 0.7601 0.3265 0.079 Uiso 0.5 1 calc GR . P B 2
H85F H 0.6238 0.7724 0.3931 0.079 Uiso 0.5 1 calc GR . P B 2

loop_
_atom_site_aniso_label
_atom_site_aniso_U_11
_atom_site_aniso_U_22
_atom_site_aniso_U_33
_atom_site_aniso_U_23
_atom_site_aniso_U_13
_atom_site_aniso_U_12
Ag1 0.0245(8) 0.0275(14) 0.0293(15) 0.0180(13) 0.0136(8) 0.0156(8)
Ag1A 0.053(5) 0.052(8) 0.058(9) 0.042(8) 0.041(6) 0.040(6)
Ag2 0.0312(8) 0.0204(4) 0.0268(6) 0.0081(4) 0.0134(5) 0.0072(4)
Ag2A 0.027(3) 0.030(4) 0.037(4) 0.000(3) 0.011(3) 0.007(3)
Ag3 0.0302(14) 0.0209(11) 0.0251(12) 0.0097(8) 0.0116(11) 0.0136(9)
Ag3A 0.0404(15) 0.0303(10) 0.0512(15) 0.0174(10) 0.0282(13) 0.0183(10)
Ag4 0.0489(13) 0.0291(15) 0.0325(19) 0.0149(14) 0.0112(13) 0.0171(11)
Ag4A 0.0529(17) 0.0340(19) 0.032(2) 0.0123(18) 0.0122(17) 0.0276(15)
Ag5 0.037(2) 0.0313(16) 0.0324(10) 0.0180(9) 0.0158(9) 0.0199(16)
Ag5A 0.041(2) 0.0340(16) 0.0361(10) 0.0151(9) 0.0138(10) 0.0197(16)
Ag6 0.0337(10) 0.0340(11) 0.0347(10) 0.0199(8) 0.0138(8) 0.0135(8)
Ag6A 0.0344(10) 0.0339(11) 0.0375(10) 0.0173(8) 0.0156(8) 0.0146(7)
Ag7 0.0349(10) 0.0319(8) 0.0418(17) 0.0194(8) 0.0192(11) 0.0188(7)
Ag7A 0.0303(14) 0.0284(11) 0.0260(19) 0.0120(10) 0.0142(13) 0.0147(9)
Ag8 0.0349(14) 0.025(3) 0.0312(15) 0.0124(17) 0.0088(13) 0.0114(16)
Ag8A 0.0475(19) 0.043(4) 0.0429(18) 0.023(2) 0.0230(16) 0.023(2)
Ag9 0.0313(14) 0.053(4) 0.034(3) 0.025(3) -0.001(2) 0.003(3)
Ag9A 0.0311(14) 0.0235(17) 0.023(2) 0.0048(13) 0.0017(15) 0.0071(14)
Ag10 0.0308(4) 0.0360(4) 0.0233(4) 0.0100(3) 0.0118(3) 0.0052(3)
Ag11 0.0371(5) 0.0257(4) 0.0364(5) 0.0153(4) 0.0189(4) 0.0127(3)
Ag12 0.0508(5) 0.0273(4) 0.0368(5) 0.0169(4) 0.0202(4) 0.0196(4)
Ag13 0.0381(5) 0.0289(4) 0.0305(4) 0.0151(3) 0.0140(4) 0.0127(4)
Ag14 0.0391(5) 0.0269(4) 0.0375(5) 0.0163(4) 0.0237(4) 0.0181(4)
Ag15 0.0426(5) 0.0371(5) 0.0287(4) 0.0170(4) 0.0117(4) 0.0165(4)
Ag16 0.0509(6) 0.0290(4) 0.0439(5) 0.0097(4) 0.0211(5) 0.0124(4)
Ag17 0.0678(8) 0.0392(6) 0.1202(11) 0.0367(7) 0.0691(8) 0.0239(5)
Ag18 0.0667(7) 0.0349(5) 0.0451(5) 0.0227(4) 0.0273(5) 0.0276(5)
Ag19 0.0465(6) 0.0548(6) 0.0890(8) 0.0516(6) 0.0425(6) 0.0352(5)
Ag20 0.0311(4) 0.0393(5) 0.0329(4) 0.0181(4) 0.0174(4) 0.0160(4)
Ag21 0.0546(6) 0.0335(5) 0.0737(8) -0.0002(5) 0.0480(6) -0.0004(4)
Ag22 0.0247(4) 0.0346(4) 0.0314(4) 0.0153(4) 0.0081(3) 0.0080(3)
Ag23 0.0235(4) 0.0374(4) 0.0344(4) 0.0200(4) 0.0086(3) 0.0130(3)
Ag24 0.0321(5) 0.0268(5) 0.0797(8) 0.0203(5) 0.0044(5) 0.0114(4)
Ag25 0.0288(4) 0.0282(4) 0.0324(4) 0.0114(3) 0.0107(4) 0.0135(3)
Ag26 0.0293(4) 0.0301(4) 0.0317(4) 0.0138(3) 0.0161(4) 0.0133(3)
Ag27 0.0306(4) 0.0343(5) 0.0418(5) 0.0116(4) 0.0154(4) 0.0111(4)
Ag28 0.0345(4) 0.0288(4) 0.0338(4) 0.0135(3) 0.0154(4) 0.0168(3)
Ag29 0.0398(5) 0.0327(5) 0.0576(6) 0.0203(4) 0.0274(5) 0.0139(4)
Ag30 0.0347(4) 0.0261(4) 0.0295(4) 0.0130(3) 0.0143(4) 0.0130(3)
Ag31 0.0287(4) 0.0246(4) 0.0354(4) 0.0151(3) 0.0133(4) 0.0137(3)
Ag32 0.0387(5) 0.0265(4) 0.0375(5) 0.0146(4) 0.0198(4) 0.0113(4)
Ag33 0.0271(4) 0.0278(4) 0.0385(5) 0.0163(4) 0.0139(4) 0.0119(3)
Mo1 0.0320(10) 0.0260(9) 0.0332(10) 0.0190(8) 0.0209(8) 0.0195(8)
Mo1A 0.0182(8) 0.0208(8) 0.0214(8) 0.0098(7) 0.0079(7) 0.0093(6)
Mo2 0.0206(8) 0.0233(8) 0.0246(9) 0.0112(7) 0.0099(7) 0.0103(7)
Mo2A 0.0225(8) 0.0206(8) 0.0214(8) 0.0084(7) 0.0084(7) 0.0087(7)
Mo3 0.0272(9) 0.0200(8) 0.0218(9) 0.0080(7) 0.0100(7) 0.0102(7)
Mo3A 0.0293(9) 0.0273(9) 0.0318(10) 0.0180(8) 0.0173(8) 0.0175(8)
Mo4 0.0223(8) 0.0185(8) 0.0249(9) 0.0109(7) 0.0087(7) 0.0097(7)
Mo5 0.0238(4) 0.0285(4) 0.0333(5) 0.0186(4) 0.0148(4) 0.0151(4)
S1 0.0318(14) 0.0226(12) 0.0376(15) 0.0172(11) 0.0181(12) 0.0149(11)
S2 0.0251(14) 0.0290(14) 0.0573(19) 0.0172(13) 0.0200(14) 0.0135(11)
S3 0.0284(14) 0.0302(13) 0.0299(14) 0.0127(11) 0.0136(12) 0.0088(11)
S4 0.0325(14) 0.0279(13) 0.0339(14) 0.0174(11) 0.0144(12) 0.0161(11)
S5 0.0309(14) 0.0276(13) 0.0293(14) 0.0143(11) 0.0139(11) 0.0133(11)
S6 0.0248(13) 0.0359(14) 0.0347(14) 0.0224(12) 0.0143(12) 0.0155(11)
S7 0.0223(12) 0.0252(12) 0.0320(14) 0.0102(11) 0.0124(11) 0.0088(10)
S8 0.0250(13) 0.0307(13) 0.0291(14) 0.0132(11) 0.0093(11) 0.0065(11)
S9 0.0207(12) 0.0283(13) 0.0272(13) 0.0135(11) 0.0082(10) 0.0091(10)
S10 0.0294(15) 0.0458(17) 0.059(2) 0.0356(16) 0.0156(14) 0.0129(13)
S11 0.0468(18) 0.0271(15) 0.066(2) 0.0196(15) 0.0265(17) 0.0148(13)
S12 0.0340(15) 0.0264(13) 0.0338(15) 0.0114(11) 0.0107(12) 0.0140(11)
S13 0.0412(16) 0.0236(13) 0.0452(16) 0.0181(12) 0.0253(14) 0.0178(12)
S14 0.0341(14) 0.0278(13) 0.0289(14) 0.0141(11) 0.0169(12) 0.0166(11)
O1 0.040(5) 0.043(5) 0.052(5) 0.039(4) 0.022(4) 0.024(4)
O2 0.031(4) 0.027(4) 0.033(4) 0.018(3) 0.017(3) 0.018(3)
O3 0.043(5) 0.036(4) 0.070(6) 0.036(4) 0.032(5) 0.024(4)
O4 0.035(4) 0.033(4) 0.028(4) 0.018(3) 0.018(3) 0.022(3)
O5 0.036(4) 0.027(4) 0.048(5) 0.015(4) 0.013(4) 0.013(3)
O6 0.030(4) 0.033(4) 0.044(5) 0.020(4) 0.016(4) 0.017(3)
O7 0.028(4) 0.023(4) 0.021(4) 0.006(3) 0.007(3) 0.004(3)
O8 0.045(5) 0.036(4) 0.027(4) 0.015(3) 0.018(4) 0.017(4)
O9 0.027(4) 0.030(4) 0.033(4) 0.015(3) 0.011(3) 0.015(3)
O10 0.042(5) 0.050(5) 0.064(6) 0.041(5) 0.032(4) 0.030(4)
O11 0.030(4) 0.027(4) 0.025(4) 0.006(3) 0.011(3) 0.010(3)
O12 0.034(4) 0.047(5) 0.060(5) 0.037(4) 0.029(4) 0.026(4)
O13 0.024(4) 0.034(4) 0.027(4) 0.001(3) 0.005(3) 0.006(3)
O14 0.024(4) 0.025(4) 0.025(4) 0.009(3) 0.010(3) 0.011(3)
O15 0.025(4) 0.033(4) 0.031(4) 0.015(3) 0.012(3) 0.014(3)
O16 0.025(4) 0.033(4) 0.024(4) 0.012(3) 0.010(3) 0.015(3)
O17 0.028(4) 0.030(4) 0.031(4) 0.014(3) 0.017(3) 0.019(3)
O18 0.040(5) 0.053(5) 0.042(5) 0.033(4) 0.022(4) 0.031(4)
O19 0.053(5) 0.068(5) 0.119(7) 0.050(5) 0.036(5) 0.004(4)
O19A 0.052(5) 0.067(5) 0.118(7) 0.051(5) 0.036(5) 0.003(4)
O20 0.057(6) 0.065(6) 0.119(8) 0.051(6) 0.036(6) 0.004(5)
O20A 0.056(6) 0.069(6) 0.118(8) 0.050(6) 0.036(6) 0.002(5)
O21 0.063(4) 0.048(4) 0.045(4) 0.021(3) 0.031(3) 0.034(3)
O22 0.054(4) 0.060(4) 0.047(4) 0.021(3) 0.030(3) 0.029(3)
O23 0.068(4) 0.030(3) 0.035(3) 0.007(3) 0.017(3) 0.025(3)
O24 0.073(4) 0.041(4) 0.043(4) -0.007(3) 0.008(4) 0.029(3)
O25 0.051(4) 0.041(4) 0.051(4) 0.008(3) 0.011(3) 0.006(3)
O26 0.040(4) 0.039(3) 0.040(3) 0.018(3) 0.009(3) 0.010(3)
O27 0.020(4) 0.042(5) 0.055(5) 0.031(4) 0.008(4) 0.010(3)
O28 0.022(4) 0.035(4) 0.043(5) 0.017(4) 0.005(4) 0.007(3)
O29 0.037(4) 0.041(4) 0.032(4) 0.018(4) 0.020(4) 0.018(4)
O30 0.035(4) 0.033(4) 0.029(4) 0.007(3) 0.006(4) 0.011(3)
O31 0.061(6) 0.037(5) 0.075(7) 0.030(5) 0.043(5) 0.021(4)
O32 0.084(8) 0.049(6) 0.036(5) 0.011(4) 0.030(6) 0.003(5)
O33 0.051(4) 0.070(4) 0.069(4) 0.046(3) 0.031(3) 0.046(3)
O34 0.049(4) 0.076(4) 0.067(4) 0.047(4) 0.038(4) 0.045(4)
O34A 0.046(4) 0.072(4) 0.064(4) 0.051(4) 0.039(4) 0.045(4)
O35 0.100(11) 0.057(9) 0.086(11) 0.052(8) 0.069(10) 0.046(9)
O36 0.091(5) 0.065(4) 0.082(4) 0.045(4) 0.020(4) 0.048(4)
O36A 0.090(4) 0.070(4) 0.082(4) 0.041(3) 0.023(3) 0.042(3)
O37 0.087(5) 0.065(5) 0.085(5) 0.045(4) 0.022(4) 0.042(4)
O37A 0.086(5) 0.062(4) 0.086(5) 0.045(4) 0.021(4) 0.042(4)
C1 0.055(5) 0.068(5) 0.118(7) 0.051(5) 0.037(5) 0.003(4)
C1A 0.056(4) 0.070(5) 0.119(7) 0.049(5) 0.036(5) 0.003(4)
C3 0.063(5) 0.076(5) 0.124(7) 0.049(5) 0.033(5) 0.000(5)
C2 0.059(4) 0.073(5) 0.121(7) 0.050(5) 0.036(5) 0.002(4)
C7 0.061(5) 0.076(5) 0.122(7) 0.049(5) 0.035(5) 0.002(4)
C6 0.062(5) 0.078(5) 0.124(7) 0.049(5) 0.034(5) 0.002(4)
C5 0.064(5) 0.080(6) 0.125(7) 0.048(5) 0.033(5) 0.001(5)
C4 0.066(5) 0.080(6) 0.126(7) 0.048(6) 0.031(6) -0.001(5)
C3A 0.062(5) 0.077(5) 0.122(7) 0.048(5) 0.035(5) 0.002(4)
C2A 0.059(5) 0.074(5) 0.122(7) 0.049(5) 0.035(5) 0.002(4)
C7A 0.060(5) 0.076(5) 0.122(7) 0.048(5) 0.036(5) 0.001(4)
C6A 0.062(5) 0.079(6) 0.123(7) 0.046(6) 0.035(6) 0.000(5)
C5A 0.062(5) 0.079(6) 0.124(7) 0.047(5) 0.034(5) 0.001(5)
C4A 0.062(5) 0.079(6) 0.123(7) 0.048(5) 0.035(5) 0.002(5)
C8 0.049(4) 0.074(4) 0.066(4) 0.050(3) 0.037(3) 0.046(3)
C8A 0.049(4) 0.075(4) 0.066(4) 0.049(3) 0.037(3) 0.046(3)
C9 0.051(3) 0.082(4) 0.069(4) 0.053(3) 0.036(3) 0.047(3)
C10 0.057(4) 0.095(5) 0.078(4) 0.058(4) 0.035(4) 0.043(4)
C11 0.058(4) 0.098(5) 0.081(5) 0.061(4) 0.034(4) 0.045(4)
C12 0.055(4) 0.096(5) 0.079(5) 0.059(4) 0.037(4) 0.046(4)
C13 0.053(4) 0.092(5) 0.077(5) 0.057(4) 0.037(4) 0.042(4)
C14 0.053(4) 0.086(4) 0.076(4) 0.053(4) 0.034(4) 0.044(4)
C15 0.022(5) 0.046(7) 0.024(5) 0.017(5) 0.008(4) 0.008(5)
C16 0.018(5) 0.046(6) 0.023(5) 0.016(5) 0.006(4) 0.015(5)
C17 0.029(6) 0.042(6) 0.029(6) 0.017(5) 0.012(5) 0.014(5)
C18 0.041(7) 0.053(7) 0.031(6) 0.023(6) 0.009(5) 0.027(6)
C19 0.024(6) 0.060(8) 0.030(6) 0.014(6) 0.008(5) 0.017(6)
C20 0.026(6) 0.042(7) 0.046(8) 0.011(6) 0.001(6) 0.007(5)
C21 0.020(6) 0.048(7) 0.051(8) 0.027(6) 0.005(5) 0.003(5)
C22 0.049(3) 0.042(3) 0.044(3) 0.015(3) 0.010(3) 0.008(3)
C23 0.061(4) 0.054(4) 0.046(3) 0.015(3) 0.005(3) 0.009(3)
C24 0.062(4) 0.058(4) 0.046(4) 0.019(4) 0.003(4) 0.011(4)
C25 0.069(5) 0.069(5) 0.050(4) 0.016(4) -0.001(4) 0.011(4)
C26 0.077(5) 0.077(5) 0.053(4) 0.012(4) -0.006(4) 0.011(4)
C27 0.080(5) 0.077(5) 0.054(4) 0.008(4) -0.005(4) 0.012(4)
C28 0.073(5) 0.069(4) 0.051(4) 0.010(4) -0.001(4) 0.011(4)
C29 0.089(4) 0.065(4) 0.085(4) 0.046(3) 0.020(3) 0.041(3)
C30 0.085(4) 0.067(4) 0.086(4) 0.054(4) 0.023(4) 0.028(4)
C31 0.082(5) 0.071(4) 0.089(5) 0.056(4) 0.026(4) 0.028(4)
C32 0.082(5) 0.075(5) 0.089(5) 0.054(4) 0.029(4) 0.027(4)
C33 0.084(5) 0.081(5) 0.091(5) 0.048(4) 0.028(5) 0.022(4)
C34 0.090(5) 0.082(5) 0.092(5) 0.046(4) 0.027(5) 0.014(4)
C35 0.091(5) 0.074(5) 0.089(5) 0.051(4) 0.022(4) 0.020(4)
C36 0.060(9) 0.032(6) 0.054(9) 0.011(6) 0.044(8) 0.011(6)
C37 0.078(10) 0.039(7) 0.043(8) 0.016(6) 0.039(8) 0.023(7)
C38 0.079(10) 0.034(7) 0.055(9) 0.017(6) 0.039(8) 0.025(7)
C39 0.100(13) 0.058(9) 0.051(9) 0.029(8) 0.040(9) 0.034(9)
C40 0.094(14) 0.072(11) 0.090(14) 0.060(11) 0.047(12) 0.034(10)
C41 0.108(15) 0.080(12) 0.067(11) 0.050(10) 0.034(11) 0.007(11)
C42 0.128(17) 0.059(10) 0.086(13) 0.043(10) 0.066(13) 0.028(11)
C43 0.044(7) 0.029(6) 0.027(6) 0.014(5) 0.015(5) 0.020(5)
C44 0.029(6) 0.032(6) 0.028(6) 0.013(5) 0.014(5) 0.016(5)
C45 0.032(6) 0.025(5) 0.037(6) 0.010(5) 0.009(5) 0.008(5)
C46 0.036(7) 0.052(8) 0.066(9) 0.041(7) 0.031(6) 0.026(6)
C47 0.047(7) 0.053(7) 0.039(7) 0.027(6) 0.027(6) 0.035(6)
C48 0.033(6) 0.035(6) 0.036(6) 0.018(5) 0.009(5) 0.017(5)
C49 0.024(5) 0.039(6) 0.035(6) 0.020(5) 0.012(5) 0.018(5)
C50 0.059(4) 0.051(3) 0.046(3) 0.024(3) 0.035(3) 0.033(3)
C51 0.065(4) 0.058(4) 0.053(3) 0.026(3) 0.039(3) 0.038(3)
C52 0.071(4) 0.071(4) 0.061(4) 0.021(4) 0.038(4) 0.044(4)
C53 0.075(5) 0.076(4) 0.066(4) 0.021(4) 0.037(4) 0.046(4)
C54 0.076(5) 0.070(4) 0.064(4) 0.022(4) 0.039(4) 0.043(4)
C55 0.075(5) 0.065(4) 0.060(4) 0.023(4) 0.040(4) 0.037(4)
C56 0.070(4) 0.059(4) 0.057(4) 0.025(3) 0.040(4) 0.036(4)
C57 0.070(4) 0.035(3) 0.039(3) 0.002(3) 0.012(3) 0.028(3)
C58 0.074(4) 0.034(3) 0.040(3) 0.004(3) 0.010(3) 0.027(3)
C59 0.078(5) 0.036(4) 0.047(4) 0.002(3) 0.006(4) 0.028(4)
C60 0.083(5) 0.038(4) 0.052(4) 0.000(3) 0.003(4) 0.029(4)
C61 0.083(5) 0.038(4) 0.052(4) 0.000(3) 0.004(4) 0.026(4)
C62 0.080(5) 0.036(4) 0.048(4) 0.004(3) 0.007(4) 0.024(4)
C63 0.075(4) 0.035(4) 0.043(4) 0.005(3) 0.012(4) 0.025(4)
C64 0.041(7) 0.070(9) 0.051(8) 0.029(7) 0.029(7) 0.028(7)
C65 0.049(7) 0.043(7) 0.048(7) 0.027(6) 0.034(6) 0.029(6)
C66 0.079(10) 0.054(8) 0.048(8) 0.028(7) 0.046(8) 0.038(8)
C67 0.077(8) 0.081(8) 0.052(7) 0.033(6) 0.034(6) 0.045(7)
C68 0.073(7) 0.072(7) 0.046(6) 0.040(5) 0.032(5) 0.033(6)
C69 0.091(9) 0.089(9) 0.052(7) 0.023(7) 0.030(7) 0.018(7)
C70 0.050(8) 0.060(8) 0.024(6) 0.017(6) 0.010(6) 0.011(7)
C71 0.030(6) 0.044(7) 0.027(6) 0.017(5) 0.007(5) 0.012(5)
C72 0.038(7) 0.073(9) 0.043(7) 0.037(7) 0.004(6) 0.030(7)
C73 0.047(9) 0.095(13) 0.039(8) 0.019(8) 0.012(7) -0.002(8)
C74 0.027(6) 0.045(7) 0.055(8) 0.021(6) 0.017(6) 0.005(5)
C75 0.024(6) 0.057(8) 0.043(7) 0.015(6) 0.003(6) 0.000(6)
C76 0.098(10) 0.135(13) 0.140(13) 0.083(11) 0.074(10) 0.007(9)
C77 0.099(10) 0.135(13) 0.143(13) 0.078(11) 0.069(10) 0.010(9)
C78 0.104(10) 0.140(13) 0.146(14) 0.079(11) 0.069(10) 0.004(9)
C79 0.074(8) 0.043(6) 0.199(16) 0.018(8) 0.067(10) -0.001(6)
C80 0.075(8) 0.040(6) 0.199(16) 0.018(8) 0.067(10) 0.000(6)
C81 0.081(8) 0.043(6) 0.202(16) 0.016(8) 0.061(10) -0.001(6)
C82 0.101(11) 0.057(9) 0.087(11) 0.053(8) 0.067(10) 0.048(9)
C83 0.058(9) 0.067(10) 0.049(10) 0.034(9) 0.026(8) 0.044(8)
C84 0.057(8) 0.068(9) 0.051(11) 0.037(8) 0.024(8) 0.045(7)
C85 0.056(8) 0.068(9) 0.051(12) 0.037(10) 0.026(9) 0.044(7)
C86 0.043(6) 0.083(8) 0.074(8) 0.036(7) 0.022(6) 0.017(6)
C87 0.037(5) 0.064(6) 0.059(6) 0.028(5) 0.030(5) 0.014(5)
C88 0.049(6) 0.061(7) 0.060(7) 0.027(6) 0.030(6) 0.003(5)
C89 0.040(8) 0.069(10) 0.137(17) 0.062(11) 0.041(10) 0.029(8)
C90 0.024(6) 0.038(6) 0.049(7) 0.008(6) 0.021(6) 0.006(5)
C91 0.058(9) 0.052(9) 0.111(14) 0.046(9) 0.058(10) 0.018(7)
C92 0.071(8) 0.083(8) 0.088(8) 0.071(7) 0.000(7) 0.017(7)
C93 0.048(6) 0.089(7) 0.069(7) 0.064(6) 0.024(5) 0.030(6)
C94 0.055(7) 0.088(8) 0.061(7) 0.050(7) 0.023(6) 0.044(6)
C95 0.128(19) 0.29(4) 0.15(2) 0.18(3) 0.122(19) 0.15(2)
C96 0.033(7) 0.061(9) 0.091(11) 0.053(9) 0.031(7) 0.022(6)
C97 0.035(7) 0.044(7) 0.067(9) 0.026(7) 0.031(7) 0.019(6)
C98 0.038(7) 0.052(7) 0.044(7) 0.028(6) 0.019(6) 0.022(6)
C99 0.031(6) 0.033(6) 0.028(6) 0.011(5) 0.014(5) 0.017(5)
C100 0.040(7) 0.043(7) 0.039(7) 0.017(6) 0.018(6) 0.020(6)
C101 0.058(10) 0.058(10) 0.078(12) 0.000(9) -0.006(9) 0.022(8)
C102 0.040(7) 0.021(5) 0.044(7) 0.012(5) 0.021(6) 0.012(5)
C103 0.129(16) 0.043(8) 0.063(10) 0.015(8) 0.021(11) 0.054(10)
C104 0.124(10) 0.053(7) 0.105(10) 0.046(7) 0.075(8) 0.047(7)
C105 0.091(8) 0.038(5) 0.108(9) 0.051(6) 0.076(7) 0.043(5)
C106 0.086(8) 0.034(6) 0.111(10) 0.041(6) 0.062(8) 0.035(6)
O35A 0.100(11) 0.057(9) 0.084(11) 0.055(8) 0.068(10) 0.045(9)
C82A 0.100(11) 0.058(9) 0.085(11) 0.054(8) 0.067(10) 0.047(9)
C83A 0.061(9) 0.071(9) 0.054(10) 0.036(9) 0.021(8) 0.043(8)
C84A 0.057(8) 0.068(9) 0.051(11) 0.038(9) 0.024(8) 0.045(7)
C85A 0.058(8) 0.070(9) 0.051(12) 0.038(10) 0.024(9) 0.042(7)

loop_
_atom_type_symbol
_atom_type_description
_atom_type_scat_dispersion_real
_atom_type_scat_dispersion_imag
_atom_type_scat_source
C C 0.0033 0.0016 'International Tables Vol C Tables 4.2.6.8 and 6.1.1.4'
H H 0.0000 0.0000 'International Tables Vol C Tables 4.2.6.8 and 6.1.1.4'
Ag Ag -0.8971 1.1015 'International Tables Vol C Tables 4.2.6.8 and 6.1.1.4'
Mo Mo -1.6832 0.6857 'International Tables Vol C Tables 4.2.6.8 and 6.1.1.4'
O O 0.0106 0.0060 'International Tables Vol C Tables 4.2.6.8 and 6.1.1.4'
S S 0.1246 0.1234 'International Tables Vol C Tables 4.2.6.8 and 6.1.1.4'

loop_
_geom_angle_atom_site_label_1
_geom_angle_atom_site_label_2
_geom_angle_atom_site_label_3
_geom_angle
_geom_angle_site_symmetry_1
_geom_angle_site_symmetry_3
Ag2 Ag1 Ag2 90.52(5) . 2_766
Ag2 Ag1 Ag10 63.22(8) . .
Ag2 Ag1 Ag10 58.87(5) . 2_766
Ag2 Ag1 Ag31 140.69(8) . .
Ag2 Ag1 Ag31 125.16(15) 2_766 .
Ag10 Ag1 Ag2 57.99(4) . 2_766
Ag10 Ag1 Ag2 60.09(7) 2_766 2_766
Ag10 Ag1 Ag10 89.61(5) . 2_766
Ag10 Ag1 Ag31 146.88(10) . .
Ag10 Ag1 Ag31 121.45(15) 2_766 .
O2 Ag1 Ag2 165.3(3) 2_766 .
O2 Ag1 Ag2 91.0(2) 2_766 2_766
O2 Ag1 Ag10 105.63(18) 2_766 .
O2 Ag1 Ag10 133.5(3) 2_766 2_766
O2 Ag1 Ag31 45.50(17) 2_766 .
O2 Ag1 O10 91.1(3) 2_766 .
O10 Ag1 Ag2 97.4(2) . .
O10 Ag1 Ag2 138.5(3) . 2_766
O10 Ag1 Ag10 157.4(3) . .
O10 Ag1 Ag10 89.7(2) . 2_766
O10 Ag1 Ag31 45.71(19) . .
Ag2A Ag1A Ag2A 91.0(4) . 2_766
Ag2A Ag1A Ag10 57.2(2) 2_766 .
Ag2A Ag1A Ag10 56.8(4) . .
Ag2A Ag1A Ag31 151.4(8) 2_766 .
Ag2A Ag1A Ag31 116.9(9) . .
Ag10 Ag1A Ag2A 68.4(5) 2_766 .
Ag10 Ag1A Ag2A 58.8(6) 2_766 2_766
Ag10 Ag1A Ag10 89.55(17) 2_766 .
Ag10 Ag1A Ag31 132.5(7) . .
Ag10 Ag1A Ag31 134.9(4) 2_766 .
O2 Ag1A Ag2A 128.3(13) 2_766 .
O2 Ag1A Ag2A 112.7(7) 2_766 2_766
O2 Ag1A Ag10 163.0(13) 2_766 2_766
O2 Ag1A Ag10 97.5(5) 2_766 .
O2 Ag1A Ag31 45.8(2) 2_766 .
O2 Ag1A O10 90.3(5) 2_766 .
O10 Ag1A Ag2A 81.5(7) . .
O10 Ag1A Ag2A 155.0(7) . 2_766
O10 Ag1A Ag10 96.4(3) . 2_766
O10 Ag1A Ag10 132.0(11) . .
O10 Ag1A Ag31 45.9(2) . .
Ag1 Ag2 Ag1 89.48(5) . 2_766
Ag1 Ag2 Ag10 62.51(11) . 2_766
Ag1 Ag2 Ag10 58.65(6) . .
Ag1 Ag2 Mo3A 163.19(8) . .
Ag1 Ag2 Mo3A 84.13(10) 2_766 .
Ag10 Ag2 Ag1 58.95(5) . 2_766
Ag10 Ag2 Ag1 58.27(11) 2_766 2_766
Ag10 Ag2 Ag10 89.09(4) 2_766 .
Ag10 Ag2 Mo3A 104.98(6) . .
Ag10 Ag2 Mo3A 125.14(8) 2_766 .
O4 Ag2 Ag1 163.61(19) . .
O4 Ag2 Ag1 90.0(2) . 2_766
O4 Ag2 Ag10 103.63(18) . 2_766
O4 Ag2 Ag10 133.42(18) . .
O4 Ag2 Mo3A 32.43(16) . .
O4 Ag2 O9 84.2(2) . .
O7 Ag2 Ag1 131.4(2) . 2_766
O7 Ag2 Ag1 109.9(2) . .
O7 Ag2 Ag10 169.2(2) . 2_766
O7 Ag2 Ag10 93.08(17) . .
O7 Ag2 Mo3A 64.39(18) . .
O7 Ag2 O4 82.5(2) . .
O7 Ag2 O9 81.0(2) . .
O9 Ag2 Ag1 146.11(19) . 2_766
O9 Ag2 Ag1 87.13(17) . .
O9 Ag2 Ag10 141.07(18) . .
O9 Ag2 Ag10 90.71(16) . 2_766
O9 Ag2 Mo3A 106.75(16) . .
Ag1A Ag2A Ag1A 89.0(4) . 2_766
Ag1A Ag2A Ag9 125.2(9) . .
Ag1A Ag2A Ag9 145.6(8) 2_766 .
Ag1A Ag2A Ag10 53.5(5) . 2_766
Ag1A Ag2A Ag10 69.1(4) . .
Ag1A Ag2A Mo5 128.0(7) 2_766 .
Ag1A Ag2A Mo5 70.1(3) . .
Ag10 Ag2A Ag1A 51.6(3) . 2_766
Ag10 Ag2A Ag1A 62.3(6) 2_766 2_766
Ag10 Ag2A Ag9 138.3(5) 2_766 .
Ag10 Ag2A Ag9 132.3(6) . .
Ag10 Ag2A Ag10 88.6(3) . 2_766
Ag10 Ag2A Mo5 139.2(6) . .
Ag10 Ag2A Mo5 67.1(2) 2_766 .
Mo5 Ag2A Ag9 74.0(3) . .
O7 Ag2A Ag1A 105.6(8) . 2_766
O7 Ag2A Ag1A 149.1(13) . .
O7 Ag2A Ag9 43.6(3) . .
O7 Ag2A Ag10 98.6(5) . .
O7 Ag2A Ag10 157.2(12) . 2_766
O7 Ag2A Mo5 116.6(5) . .
O7 Ag2A O9 86.1(5) . .
O9 Ag2A Ag1A 102.6(5) . .
O9 Ag2A Ag1A 135.4(10) . 2_766
O9 Ag2A Ag9 47.9(3) . .
O9 Ag2A Ag10 170.3(11) . .
O9 Ag2A Ag10 90.3(5) . 2_766
O9 Ag2A Mo5 32.9(2) . .
Ag6 Ag3 Ag5 91.13(7) 2_766 2_766
Ag11 Ag3 Ag5 139.4(2) . 2_766
Ag11 Ag3 Ag6 112.87(13) . 2_766
Ag11 Ag3 Mo3A 88.09(11) . .
Ag17 Ag3 Ag5 55.38(11) . 2_766
Ag17 Ag3 Ag6 133.60(9) . 2_766
Ag17 Ag3 Ag11 113.27(12) . .
Ag17 Ag3 Mo3A 87.56(18) . .
Mo3A Ag3 Ag5 55.04(14) . 2_766
Mo3A Ag3 Ag6 98.55(8) . 2_766
S1 Ag3 Ag5 46.28(11) 2_766 2_766
S1 Ag3 Ag6 51.21(9) 2_766 2_766
S1 Ag3 Ag11 162.62(13) 2_766 .
S1 Ag3 Ag17 83.43(11) 2_766 .
S1 Ag3 Mo3A 87.88(13) 2_766 .
S13 Ag3 Ag5 106.93(19) . 2_766
S13 Ag3 Ag6 161.5(2) . 2_766
S13 Ag3 Ag11 55.15(8) . .
S13 Ag3 Ag17 59.08(11) . .
S13 Ag3 Mo3A 95.20(19) . .
S13 Ag3 S1 142.12(17) . 2_766
O3 Ag3 Ag5 76.7(3) . 2_766
O3 Ag3 Ag6 69.6(2) . 2_766
O3 Ag3 Ag11 81.6(2) . .
O3 Ag3 Ag17 122.1(3) . .
O3 Ag3 Mo3A 35.3(2) . .
O3 Ag3 S1 85.3(2) . 2_766
O3 Ag3 S13 117.8(3) . .
Ag6A Ag3A Ag11 118.29(7) 2_766 .
Ag6A Ag3A Ag17 120.22(12) 2_766 .
Ag11 Ag3A Ag17 98.32(16) . .
S1 Ag3A Ag6A 51.18(8) 2_766 2_766
S1 Ag3A Ag11 152.8(2) 2_766 .
S1 Ag3A Ag17 74.27(12) 2_766 .
S1 Ag3A S13 123.0(2) 2_766 .
S1 Ag3A C29 126.5(4) 2_766 2_766
S13 Ag3A Ag6A 150.6(2) . 2_766
S13 Ag3A Ag11 51.02(9) . .
S13 Ag3A Ag17 49.54(11) . .
O3 Ag3A Ag6A 55.3(2) . 2_766
O3 Ag3A Ag11 75.3(2) . .
O3 Ag3A Ag17 97.1(3) . .
O3 Ag3A S1 79.7(2) . 2_766
O3 Ag3A S13 96.3(3) . .
O3 Ag3A C29 111.9(4) . 2_766
O37 Ag3A Ag6A 101.6(6) 2_766 2_766
O37 Ag3A Ag11 91.1(5) 2_766 .
O37 Ag3A Ag17 124.6(5) 2_766 .
O37 Ag3A S1 114.9(6) 2_766 2_766
O37 Ag3A S13 105.6(6) 2_766 .
O37 Ag3A O3 137.8(5) 2_766 .
O37 Ag3A C29 27.0(2) 2_766 2_766
C29 Ag3A Ag6A 91.4(4) 2_766 2_766
C29 Ag3A Ag11 73.8(3) 2_766 .
C29 Ag3A Ag17 146.2(3) 2_766 .
C29 Ag3A S13 108.0(3) 2_766 .
Ag17 Ag4 Ag12 107.92(12) . .
S11 Ag4 Ag12 149.99(13) . .
S11 Ag4 Ag17 95.27(14) . .
S11 Ag4 S13 148.6(2) . .
S11 Ag4 O23 105.3(3) . .
S13 Ag4 Ag12 56.62(9) . .
S13 Ag4 Ag17 53.48(9) . .
O23 Ag4 Ag12 56.5(2) . .
O23 Ag4 Ag17 157.6(2) . .
O23 Ag4 S13 105.9(2) . .
Ag12 Ag4A Ag8A 151.1(3) . .
Ag12 Ag4A Mo3 90.44(16) . .
Ag17 Ag4A Ag8A 67.60(12) . .
Ag17 Ag4A Ag12 117.68(14) . .
Ag17 Ag4A Mo3 94.44(19) . .
Mo3 Ag4A Ag8A 60.6(2) . .
S11 Ag4A Ag8A 51.17(15) . .
S11 Ag4A Ag12 142.8(2) . .
S11 Ag4A Ag17 98.16(14) . .
S11 Ag4A Mo3 96.86(14) . .
S13 Ag4A Ag8A 122.2(2) . .
S13 Ag4A Ag12 59.28(10) . .
S13 Ag4A Ag17 58.96(11) . .
S13 Ag4A Mo3 102.0(2) . .
S13 Ag4A S11 151.1(2) . .
O8 Ag4A Ag8A 75.4(3) . .
O8 Ag4A Ag12 81.5(2) . .
O8 Ag4A Ag17 129.7(3) . .
O8 Ag4A Mo3 36.3(2) . .
O8 Ag4A S11 83.2(2) . .
O8 Ag4A S13 124.4(3) . .
Ag3 Ag5 Ag8 104.76(12) 2_766 2_766
Ag17 Ag5 Ag3 50.22(8) 2_766 2_766
Ag17 Ag5 Ag8 61.27(9) 2_766 2_766
Ag17 Ag5 Ag28 136.82(8) 2_766 .
Ag17 Ag5 Mo3A 86.88(15) 2_766 2_766
Ag28 Ag5 Ag3 97.51(11) . 2_766
Ag28 Ag5 Ag8 157.63(17) . 2_766
Ag28 Ag5 Mo3A 100.07(15) . 2_766
Ag29 Ag5 Ag3 132.3(2) . 2_766
Ag29 Ag5 Ag8 100.39(11) . 2_766
Ag29 Ag5 Ag17 156.93(17) . 2_766
Ag29 Ag5 Ag28 64.84(5) . .
Ag29 Ag5 Mo3A 79.98(15) . 2_766
Mo3A Ag5 Ag3 58.90(13) 2_766 2_766
Mo3A Ag5 Ag8 93.26(16) 2_766 2_766
S1 Ag5 Ag3 50.44(12) . 2_766
S1 Ag5 Ag8 142.53(15) . 2_766
S1 Ag5 Ag17 82.51(9) . 2_766
S1 Ag5 Ag28 54.66(8) . .
S1 Ag5 Ag29 117.06(10) . .
S1 Ag5 Mo3A 94.07(19) . 2_766
S1 Ag5 S10 157.7(3) . 2_766
S10 Ag5 Ag3 151.5(2) 2_766 2_766
S10 Ag5 Ag8 50.42(11) 2_766 2_766
S10 Ag5 Ag17 111.06(12) 2_766 2_766
S10 Ag5 Ag28 108.42(14) 2_766 .
S10 Ag5 Ag29 55.12(9) 2_766 .
S10 Ag5 Mo3A 103.96(17) 2_766 2_766
O5 Ag5 Ag3 59.7(2) 2_766 2_766
O5 Ag5 Ag8 59.9(2) 2_766 2_766
O5 Ag5 Ag17 57.5(2) 2_766 2_766
O5 Ag5 Ag28 137.0(3) 2_766 .
O5 Ag5 Ag29 102.1(3) 2_766 .
O5 Ag5 Mo3A 37.4(2) 2_766 2_766
O5 Ag5 S1 109.7(3) 2_766 .
O5 Ag5 S10 92.6(2) 2_766 2_766
Ag17 Ag5A Ag8A 63.66(11) 2_766 2_766
Ag17 Ag5A Ag29 133.4(2) 2_766 .
Ag28 Ag5A Ag8A 145.6(3) . 2_766
Ag28 Ag5A Ag17 131.16(14) . 2_766
Ag28 Ag5A Ag29 63.20(6) . .
Ag29 Ag5A Ag8A 84.54(18) . 2_766
S1 Ag5A Ag8A 134.5(2) . 2_766
S1 Ag5A Ag17 77.55(11) . 2_766
S1 Ag5A Ag28 55.00(7) . .
S1 Ag5A Ag29 108.26(15) . .
S1 Ag5A C78 131.4(5) . 2_766
S10 Ag5A Ag8A 44.10(12) 2_766 2_766
S10 Ag5A Ag17 107.65(15) 2_766 2_766
S10 Ag5A Ag28 113.02(11) 2_766 .
S10 Ag5A Ag29 52.92(10) 2_766 .
S10 Ag5A S1 158.8(3) 2_766 .
S10 Ag5A C78 63.9(4) 2_766 2_766
O20A Ag5A Ag8A 94.0(2) 2_766 2_766
O20A Ag5A Ag17 74.50(19) 2_766 2_766
O20A Ag5A Ag28 119.0(3) 2_766 .
O20A Ag5A Ag29 144.7(3) 2_766 .
O20A Ag5A S1 97.8(2) 2_766 .
O20A Ag5A S10 103.3(2) 2_766 2_766
O20A Ag5A C78 55.8(5) 2_766 2_766
C78 Ag5A Ag8A 91.0(5) 2_766 2_766
C78 Ag5A Ag17 122.6(5) 2_766 2_766
C78 Ag5A Ag28 99.4(6) 2_766 .
C78 Ag5A Ag29 88.9(4) 2_766 .
Ag3 Ag6 Ag30 67.05(5) 2_766 .
S1 Ag6 Ag3 52.64(9) . 2_766
S1 Ag6 Ag30 112.53(8) . .
S1 Ag6 S4 144.84(11) . .
S4 Ag6 Ag3 114.09(9) . 2_766
S4 Ag6 Ag30 47.41(7) . .
O37A Ag6 Ag3 72.9(5) . 2_766
O37A Ag6 Ag30 78.9(4) . .
O37A Ag6 S1 106.3(6) . .
O37A Ag6 S4 97.8(5) . .
Ag3A Ag6A Ag28 103.05(10) 2_766 .
Ag3A Ag6A Ag30 65.88(5) 2_766 .
Ag7A Ag6A Ag3A 155.82(9) . 2_766
Ag7A Ag6A Ag28 96.05(7) . .
Ag7A Ag6A Ag30 89.96(7) . .
Ag7A Ag6A Mo4 80.64(13) . 2_766
Ag28 Ag6A Ag30 143.80(6) . .
Mo4 Ag6A Ag3A 89.41(13) 2_766 2_766
Mo4 Ag6A Ag28 76.67(5) 2_766 .
Mo4 Ag6A Ag30 69.15(5) 2_766 .
S1 Ag6A Ag3A 54.45(9) . 2_766
S1 Ag6A Ag7A 147.49(10) . .
S1 Ag6A Ag28 51.69(7) . .
S1 Ag6A Ag30 117.96(9) . .
S1 Ag6A Mo4 93.52(9) . 2_766
S1 Ag6A S4 160.00(11) . .
S4 Ag6A Ag3A 107.34(11) . 2_766
S4 Ag6A Ag7A 52.23(9) . .
S4 Ag6A Ag28 148.26(9) . .
S4 Ag6A Ag30 49.25(7) . .
S4 Ag6A Mo4 94.53(9) . 2_766
O1 Ag6A Ag3A 125.5(2) 2_766 2_766
O1 Ag6A Ag7A 53.1(2) 2_766 .
O1 Ag6A Ag28 61.1(2) 2_766 .
O1 Ag6A Ag30 96.2(2) 2_766 .
O1 Ag6A Mo4 37.98(19) 2_766 2_766
O1 Ag6A S1 104.3(2) 2_766 .
O1 Ag6A S4 93.2(2) 2_766 .
Ag21 Ag7 Ag27 92.79(6) . .
S4 Ag7 Ag21 115.09(11) . .
S4 Ag7 Ag27 119.17(16) . .
S6 Ag7 Ag21 53.73(7) . .
S6 Ag7 Ag27 47.45(8) . .
S6 Ag7 S4 154.4(2) . .
S6 Ag7 O35 108.9(5) . .
O34A Ag7 Ag21 72.9(4) . .
O34A Ag7 Ag27 147.2(4) . .
O34A Ag7 S4 93.6(4) . .
O34A Ag7 S6 102.9(4) . .
O34A Ag7 O35 101.3(7) . .
O35 Ag7 Ag21 157.7(5) . .
O35 Ag7 Ag27 80.7(5) . .
O35 Ag7 S4 86.4(5) . .
Ag6A Ag7A Ag21 162.5(2) . .
Ag6A Ag7A Ag27 85.46(9) . .
Ag6A Ag7A Ag32 91.05(10) . .
Ag6A Ag7A Mo1 79.27(15) . .
Ag21 Ag7A Ag27 98.39(7) . .
Ag21 Ag7A Ag32 75.46(6) . .
Ag21 Ag7A Mo1 85.50(12) . .
Ag27 Ag7A Ag32 142.4(2) . .
Mo1 Ag7A Ag27 73.30(12) . .
Mo1 Ag7A Ag32 69.24(12) . .
S4 Ag7A Ag6A 53.72(9) . .
S4 Ag7A Ag21 120.45(11) . .
S4 Ag7A Ag27 139.17(15) . .
S4 Ag7A Ag32 50.94(8) . .
S4 Ag7A Mo1 96.18(18) . .
S4 Ag7A S6 167.8(3) . .
S4 Ag7A O1 92.4(2) . 2_766
S4 Ag7A O18 99.8(2) . .
S6 Ag7A Ag6A 136.01(12) . .
S6 Ag7A Ag21 52.92(7) . .
S6 Ag7A Ag27 51.34(7) . .
S6 Ag7A Ag32 127.06(11) . .
S6 Ag7A Mo1 93.49(15) . .
S6 Ag7A O18 83.2(2) . .
O1 Ag7A Ag6A 50.5(2) 2_766 .
O1 Ag7A Ag21 118.5(3) 2_766 .
O1 Ag7A Ag27 55.3(2) 2_766 .
O1 Ag7A Ag32 94.4(2) 2_766 .
O1 Ag7A Mo1 37.0(2) 2_766 .
O1 Ag7A S6 99.8(2) 2_766 .
O1 Ag7A O18 75.7(3) 2_766 .
O18 Ag7A Ag6A 112.5(3) . .
O18 Ag7A Ag21 50.32(19) . .
O18 Ag7A Ag27 95.6(2) . .
O18 Ag7A Ag32 51.59(18) . .
O18 Ag7A Mo1 38.7(2) . .
Ag17 Ag8 Ag5 51.67(6) . 2_766
Ag18 Ag8 Ag5 140.2(3) . 2_766
Ag18 Ag8 Ag17 138.58(9) . .
S10 Ag8 Ag5 48.11(10) . 2_766
S10 Ag8 Ag17 99.26(11) . .
S10 Ag8 Ag18 109.1(2) . .
S11 Ag8 Ag5 137.47(16) . 2_766
S11 Ag8 Ag17 92.12(13) . .
S11 Ag8 Ag18 53.02(9) . .
S11 Ag8 S10 159.7(3) . .
S11 Ag8 O20 93.9(3) . .
O20 Ag8 Ag5 93.60(18) . 2_766
O20 Ag8 Ag17 70.9(2) . .
O20 Ag8 Ag18 126.0(2) . .
O20 Ag8 S10 105.58(19) . .
Ag4A Ag8A Ag5A 98.22(13) . 2_766
Ag4A Ag8A Ag17 48.49(7) . .
Ag5A Ag8A Ag17 54.41(6) 2_766 .
Ag9 Ag8A Ag4A 131.5(4) . .
Ag9 Ag8A Ag5A 99.7(3) . 2_766
Ag9 Ag8A Ag17 146.6(3) . .
Ag9 Ag8A Mo3 80.1(3) . .
Ag18 Ag8A Ag4A 90.99(10) . .
Ag18 Ag8A Ag5A 170.24(16) . 2_766
Ag18 Ag8A Ag9 71.6(2) . .
Ag18 Ag8A Ag17 135.34(15) . .
Ag18 Ag8A Mo3 91.94(16) . .
Mo3 Ag8A Ag4A 55.03(13) . .
Mo3 Ag8A Ag5A 90.7(2) . 2_766
Mo3 Ag8A Ag17 79.71(9) . .
S10 Ag8A Ag4A 142.4(2) . .
S10 Ag8A Ag5A 47.56(10) . 2_766
S10 Ag8A Ag9 57.8(3) . .
S10 Ag8A Ag17 101.87(11) . .
S10 Ag8A Ag18 122.68(16) . .
S10 Ag8A Mo3 103.3(3) . .
S10 Ag8A S11 164.1(4) . .
S10 Ag8A O5 91.1(3) . .
S11 Ag8A Ag4A 51.01(14) . .
S11 Ag8A Ag5A 136.7(2) . 2_766
S11 Ag8A Ag9 123.4(3) . .
S11 Ag8A Ag17 83.73(16) . .
S11 Ag8A Ag18 52.58(9) . .
S11 Ag8A Mo3 92.27(13) . .
O5 Ag8A Ag4A 52.6(2) . .
O5 Ag8A Ag5A 58.7(2) . 2_766
O5 Ag8A Ag9 102.2(4) . .
O5 Ag8A Ag17 48.12(17) . .
O5 Ag8A Ag18 126.4(3) . .
O5 Ag8A Mo3 36.5(2) . .
O5 Ag8A S11 103.4(2) . .
Ag8A Ag9 Ag2A 107.6(5) . .
Ag8A Ag9 Ag33 137.2(4) . .
Ag33 Ag9 Ag2A 80.5(5) . .
S8 Ag9 Ag2A 126.2(6) . .
S8 Ag9 Ag8A 96.3(3) . .
S8 Ag9 Ag33 51.2(2) . .
S8 Ag9 S10 123.9(4) . .
S8 Ag9 O9 140.8(5) . .
S10 Ag9 Ag2A 107.3(6) . .
S10 Ag9 Ag8A 47.69(19) . .
S10 Ag9 Ag33 169.7(5) . .
O7 Ag9 Ag2A 42.5(3) . .
O7 Ag9 Ag8A 69.0(3) . .
O7 Ag9 Ag33 96.8(4) . .
O7 Ag9 S8 113.7(5) . .
O7 Ag9 S10 93.5(4) . .
O7 Ag9 O9 83.6(4) . .
O9 Ag9 Ag2A 46.2(3) . .
O9 Ag9 Ag8A 122.9(5) . .
O9 Ag9 Ag33 93.5(3) . .
O9 Ag9 S10 87.6(4) . .
S8 Ag9A Ag33 52.20(19) . .
S8 Ag9A S10 113.2(2) . .
S10 Ag9A Ag33 165.3(3) . .
O7 Ag9A Ag33 97.8(4) . .
O7 Ag9A S8 105.6(4) . .
O7 Ag9A S10 87.8(3) . .
O9 Ag9A Ag33 103.5(3) . .
O9 Ag9A S8 152.9(4) . .
O9 Ag9A S10 90.2(4) . .
O9 Ag9A O7 87.9(4) . .
Ag1 Ag10 Ag1 90.39(5) . 2_766
Ag1 Ag10 Ag2 58.13(6) . .
Ag1 Ag10 Ag2 60.96(6) 2_766 .
Ag1 Ag10 Ag14 157.61(10) . .
Ag1 Ag10 Ag14 107.70(8) 2_766 .
Ag1A Ag10 Ag1A 90.45(17) 2_766 .
Ag1A Ag10 Ag2A 58.1(8) 2_766 2_766
Ag1A Ag10 Ag2A 69.6(6) 2_766 .
Ag1A Ag10 Ag14 99.4(3) 2_766 .
Ag1A Ag10 Ag14 168.7(4) . .
Ag1A Ag10 O17 161.6(6) 2_766 .
Ag2 Ag10 Ag1 63.74(11) 2_766 .
Ag2 Ag10 Ag1 58.63(11) 2_766 2_766
Ag2 Ag10 Ag2 90.91(4) 2_766 .
Ag2 Ag10 Ag14 137.08(5) 2_766 .
Ag2 Ag10 Ag14 119.13(4) . .
Ag2A Ag10 Ag1A 60.4(6) 2_766 .
Ag2A Ag10 Ag1A 54.1(5) . .
Ag2A Ag10 Ag2A 91.4(3) . 2_766
Ag2A Ag10 Ag14 124.4(3) . .
Ag2A Ag10 Ag14 129.8(3) 2_766 .
O11 Ag10 Ag1 92.88(18) 2_766 2_766
O11 Ag10 Ag1 152.03(18) 2_766 .
O11 Ag10 Ag1A 93.3(2) 2_766 2_766
O11 Ag10 Ag1A 142.6(5) 2_766 .
O11 Ag10 Ag2 144.80(18) 2_766 .
O11 Ag10 Ag2 94.66(17) 2_766 2_766
O11 Ag10 Ag2A 90.5(3) 2_766 2_766
O11 Ag10 Ag2A 158.3(5) 2_766 .
O11 Ag10 Ag14 43.00(16) 2_766 .
O11 Ag10 O17 83.5(2) 2_766 .
O14 Ag10 Ag1 127.5(2) . 2_766
O14 Ag10 Ag1 112.70(19) . .
O14 Ag10 Ag1A 124.8(5) . .
O14 Ag10 Ag1A 114.7(6) . 2_766
O14 Ag10 Ag2 173.60(18) . 2_766
O14 Ag10 Ag2 91.37(17) . .
O14 Ag10 Ag2A 88.3(3) . .
O14 Ag10 Ag2A 172.3(5) . 2_766
O14 Ag10 Ag14 45.64(16) . .
O14 Ag10 O11 86.9(2) . 2_766
O14 Ag10 O17 83.3(2) . .
O17 Ag10 Ag1 148.86(19) . 2_766
O17 Ag10 Ag1 79.51(15) . .
O17 Ag10 Ag1A 81.5(2) . .
O17 Ag10 Ag2 90.75(17) . 2_766
O17 Ag10 Ag2 131.25(17) . .
O17 Ag10 Ag2A 117.0(6) . .
O17 Ag10 Ag2A 103.7(5) . 2_766
O17 Ag10 Ag14 90.59(15) . .
Ag3 Ag11 Ag13 104.65(11) . .
Ag3 Ag11 Ag30 69.07(6) . 2_766
Ag3A Ag11 Ag30 64.31(6) . 2_766
Ag12 Ag11 Ag3 103.35(11) . .
Ag12 Ag11 Ag3A 114.84(11) . .
Ag12 Ag11 Ag13 58.30(3) . .
Ag12 Ag11 Ag30 144.38(3) . 2_766
Ag13 Ag11 Ag3A 116.13(10) . .
Ag13 Ag11 Ag30 89.07(3) . 2_766
S3 Ag11 Ag3 107.02(8) 2_766 .
S3 Ag11 Ag3A 108.40(7) 2_766 .
S3 Ag11 Ag12 106.44(7) 2_766 .
S3 Ag11 Ag13 49.83(7) 2_766 .
S3 Ag11 Ag30 48.84(6) 2_766 2_766
S3 Ag11 S13 139.79(9) 2_766 .
S13 Ag11 Ag3 51.54(9) . .
S13 Ag11 Ag3A 59.26(11) . .
S13 Ag11 Ag12 58.41(7) . .
S13 Ag11 Ag13 98.34(7) . .
S13 Ag11 Ag30 120.17(7) . 2_766
O22 Ag11 Ag3 145.5(3) . .
O22 Ag11 Ag3A 136.2(3) . .
O22 Ag11 Ag12 83.0(2) . .
O22 Ag11 Ag13 107.3(2) . .
O22 Ag11 Ag30 123.7(2) . 2_766
O22 Ag11 S3 103.4(3) . 2_766
O22 Ag11 S13 110.4(3) . .
O22 Ag11 O36 105.6(6) . 2_766
O22 Ag11 O36A 91.4(6) . 2_766
O36 Ag11 Ag3 58.1(5) 2_766 .
O36 Ag11 Ag12 157.9(4) 2_766 .
O36 Ag11 Ag13 133.9(5) 2_766 .
O36 Ag11 Ag30 45.4(4) 2_766 2_766
O36 Ag11 S3 91.6(4) 2_766 2_766
O36 Ag11 S13 99.6(5) 2_766 .
O36A Ag11 Ag3A 58.2(5) 2_766 .
O36A Ag11 Ag12 160.8(5) 2_766 .
O36A Ag11 Ag13 140.6(5) 2_766 .
O36A Ag11 Ag30 52.3(6) 2_766 2_766
O36A Ag11 S3 92.8(5) 2_766 2_766
O36A Ag11 S13 107.3(4) 2_766 .
Ag11 Ag12 Ag4 107.35(9) . .
Ag11 Ag12 Ag4A 99.18(11) . .
Ag11 Ag12 Ag13 64.86(3) . .
Ag13 Ag12 Ag4 111.70(11) . .
Ag13 Ag12 Ag4A 100.46(13) . .
S13 Ag12 Ag4 54.80(9) . .
S13 Ag12 Ag4A 51.04(9) . .
S13 Ag12 Ag11 55.65(7) . .
S13 Ag12 Ag13 101.18(7) . .
S14 Ag12 Ag4 107.46(8) . .
S14 Ag12 Ag4A 104.48(9) . .
S14 Ag12 Ag11 116.07(7) . .
S14 Ag12 Ag13 52.93(6) . .
S14 Ag12 S13 144.12(9) . .
O21 Ag12 Ag4 125.0(3) . .
O21 Ag12 Ag4A 133.2(3) . .
O21 Ag12 Ag11 78.5(2) . .
O21 Ag12 Ag13 119.3(2) . .
O21 Ag12 S13 95.0(2) . .
O21 Ag12 S14 118.6(2) . .
Ag12 Ag13 Ag11 56.84(3) . .
Ag12 Ag13 Ag14 106.84(4) . .
Ag14 Ag13 Ag11 163.62(4) . .
S3 Ag13 Ag11 53.46(7) 2_766 .
S3 Ag13 Ag12 108.52(7) 2_766 .
S3 Ag13 Ag14 141.38(7) 2_766 .
S3 Ag13 S14 149.07(9) 2_766 .
S14 Ag13 Ag11 110.91(7) . .
S14 Ag13 Ag12 55.65(6) . .
S14 Ag13 Ag14 52.93(6) . .
O6 Ag13 Ag11 100.72(18) . .
O6 Ag13 Ag12 105.60(19) . .
O6 Ag13 Ag14 84.36(18) . .
O6 Ag13 S3 100.5(2) . 2_766
O6 Ag13 S14 109.2(2) . .
Ag13 Ag14 Ag10 96.43(3) . .
Ag13 Ag14 Ag24 127.79(4) . .
Ag24 Ag14 Ag10 101.17(3) . .
S5 Ag14 Ag10 99.84(6) . .
S5 Ag14 Ag13 163.45(6) . .
S5 Ag14 Ag24 45.53(6) . .
S14 Ag14 Ag10 136.02(7) . .
S14 Ag14 Ag13 52.38(7) . .
S14 Ag14 Ag24 82.52(7) . .
S14 Ag14 S5 112.23(9) . .
O11 Ag14 Ag10 46.35(18) 2_766 .
O11 Ag14 Ag13 104.85(19) 2_766 .
O11 Ag14 Ag24 122.73(19) 2_766 .
O11 Ag14 S5 88.7(2) 2_766 .
O11 Ag14 S14 154.8(2) 2_766 .
O11 Ag14 O14 88.5(2) 2_766 .
O14 Ag14 Ag10 43.93(16) . .
O14 Ag14 Ag13 98.68(17) . .
O14 Ag14 Ag24 65.18(17) . .
O14 Ag14 S5 90.98(18) . .
O14 Ag14 S14 104.42(17) . .
Ag16 Ag15 Ag24 105.48(4) . .
S12 Ag15 Ag16 56.66(7) . .
S12 Ag15 Ag24 52.00(7) . .
S12 Ag15 S14 139.56(10) . .
S14 Ag15 Ag16 163.37(7) . .
S14 Ag15 Ag24 89.03(7) . .
O8 Ag15 Ag16 86.48(19) . .
O8 Ag15 Ag24 105.04(18) . .
O8 Ag15 S12 115.2(2) . .
O8 Ag15 S14 81.8(2) . .
O23 Ag15 Ag16 78.1(2) . .
O23 Ag15 Ag24 163.2(2) . .
O23 Ag15 S12 123.4(2) . .
O23 Ag15 S14 90.4(2) . .
O23 Ag15 O8 91.5(3) . .
Ag15 Ag16 Ag18 102.26(4) . .
S11 Ag16 Ag15 96.53(8) . .
S11 Ag16 Ag18 52.07(7) . .
S11 Ag16 S12 137.16(10) . .
S12 Ag16 Ag15 52.67(7) . .
S12 Ag16 Ag18 101.10(7) . .
O24 Ag16 Ag15 76.6(3) . .
O24 Ag16 Ag18 151.8(3) . .
O24 Ag16 S11 99.8(3) . .
O24 Ag16 S12 100.2(3) . .
O25 Ag16 Ag15 146.7(2) . .
O25 Ag16 Ag18 84.5(2) . .
O25 Ag16 S11 112.6(3) . .
O25 Ag16 S12 94.1(3) . .
O25 Ag16 O24 112.2(3) . .
Ag3 Ag17 Ag4 104.60(13) . .
Ag3 Ag17 Ag5 74.40(13) . 2_766
Ag3 Ag17 Ag8 129.44(18) . .
Ag3A Ag17 Ag8A 126.86(18) . .
Ag4 Ag17 Ag8 68.78(8) . .
Ag4A Ag17 Ag3A 105.03(17) . .
Ag4A Ag17 Ag5A 118.74(15) . 2_766
Ag4A Ag17 Ag8A 63.90(9) . .
Ag5 Ag17 Ag4 117.90(14) 2_766 .
Ag5 Ag17 Ag8 67.05(11) 2_766 .
Ag5A Ag17 Ag3A 86.29(9) 2_766 .
Ag5A Ag17 Ag8A 61.93(8) 2_766 .
S13 Ag17 Ag3 56.70(9) . .
S13 Ag17 Ag3A 59.20(9) . .
S13 Ag17 Ag4 55.93(9) . .
S13 Ag17 Ag4A 54.72(10) . .
S13 Ag17 Ag5 121.15(16) . 2_766
S13 Ag17 Ag5A 135.09(15) . 2_766
S13 Ag17 Ag8 120.76(10) . .
S13 Ag17 Ag8A 114.87(11) . .
O5 Ag17 Ag3 69.2(2) . .
O5 Ag17 Ag3A 79.4(2) . .
O5 Ag17 Ag4 71.7(2) . .
O5 Ag17 Ag4A 60.7(2) . .
O5 Ag17 Ag5 49.4(2) . 2_766
O5 Ag17 Ag5A 63.0(2) . 2_766
O5 Ag17 Ag8 61.1(2) . .
O5 Ag17 Ag8A 49.0(2) . .
O5 Ag17 S13 81.7(2) . .
O19 Ag17 Ag3 132.0(2) . .
O19 Ag17 Ag4 122.86(19) . .
O19 Ag17 Ag5 88.6(2) . 2_766
O19 Ag17 Ag8 79.2(3) . .
O19 Ag17 S13 148.2(2) . .
O19 Ag17 O5 129.7(3) . .
O19A Ag17 Ag3A 128.43(18) . .
O19A Ag17 Ag4A 124.4(2) . .
O19A Ag17 Ag5A 82.5(2) . 2_766
O19A Ag17 Ag8A 90.7(2) . .
O19A Ag17 S13 140.76(17) . .
O19A Ag17 O5 135.2(2) . .
Ag8A Ag18 Ag16 107.60(8) . .
Ag16 Ag18 Ag8 102.65(8) . .
S8 Ag18 Ag8 101.58(11) . .
S8 Ag18 Ag8A 94.66(12) . .
S8 Ag18 Ag16 154.89(7) . .
S11 Ag18 Ag8 48.36(13) . .
S11 Ag18 Ag8A 56.56(15) . .
S11 Ag18 Ag16 55.01(9) . .
S11 Ag18 S8 149.83(11) . .
S11 Ag18 O13 112.21(19) . .
S11 Ag18 O26 119.3(2) . .
O13 Ag18 Ag8 114.9(2) . .
O13 Ag18 Ag8A 102.4(3) . .
O13 Ag18 Ag16 83.50(17) . .
O13 Ag18 S8 80.40(18) . .
O13 Ag18 O26 88.8(3) . .
O26 Ag18 Ag8 155.6(2) . .
O26 Ag18 Ag8A 168.7(3) . .
O26 Ag18 Ag16 73.4(2) . .
O26 Ag18 S8 87.1(2) . .
Ag20 Ag19 Ag23 113.83(4) . .
Ag20 Ag19 Mo2 82.75(5) . .
Ag23 Ag19 Mo2 88.16(5) . .
S9 Ag19 Ag20 57.35(6) . .
S9 Ag19 Ag23 57.76(6) . .
S9 Ag19 Mo2 92.28(7) . .
S9 Ag19 O26 104.4(2) . .
S12 Ag19 Ag20 87.49(7) . .
S12 Ag19 Ag23 158.30(8) . .
S12 Ag19 Mo2 90.72(8) . .
S12 Ag19 S9 143.94(10) . .
S12 Ag19 O26 105.2(2) . .
O13 Ag19 Ag20 115.30(19) . .
O13 Ag19 Ag23 81.57(18) . .
O13 Ag19 Mo2 33.27(19) . .
O13 Ag19 S9 114.89(19) . .
O13 Ag19 S12 85.64(19) . .
O13 Ag19 O26 89.2(3) . .
O26 Ag19 Ag20 153.46(19) . .
O26 Ag19 Ag23 57.38(19) . .
O26 Ag19 Mo2 119.5(2) . .
Ag19 Ag20 Ag21 105.81(4) . .
Ag19 Ag20 Ag24 70.96(3) . .
Ag19 Ag20 Ag25 129.70(4) . .
Ag21 Ag20 Ag24 126.89(5) . .
Ag21 Ag20 Ag25 81.43(3) . .
Ag25 Ag20 Ag24 66.01(3) . .
S9 Ag20 Ag19 55.59(6) . .
S9 Ag20 Ag21 57.17(6) . .
S9 Ag20 Ag24 120.66(7) . .
S9 Ag20 Ag25 133.20(7) . .
O16 Ag20 Ag19 70.14(17) . .
O16 Ag20 Ag21 74.96(16) . .
O16 Ag20 Ag24 53.58(15) . .
O16 Ag20 Ag25 63.91(17) . .
O16 Ag20 S9 83.49(17) . .
O29 Ag20 Ag19 109.8(2) . .
O29 Ag20 Ag21 141.8(2) . .
O29 Ag20 Ag24 78.6(2) . .
O29 Ag20 Ag25 86.2(2) . .
O29 Ag20 S9 139.7(2) . .
O29 Ag20 O16 130.2(3) . .
Ag7 Ag21 Ag22 112.07(5) . .
Ag7A Ag21 Ag22 106.73(6) . .
Ag20 Ag21 Ag7 137.57(5) . .
Ag20 Ag21 Ag7A 134.29(7) . .
Ag20 Ag21 Ag22 107.35(4) . .
S6 Ag21 Ag7 52.26(7) . .
S6 Ag21 Ag7A 53.94(8) . .
S6 Ag21 Ag20 85.45(7) . .
S6 Ag21 Ag22 158.25(8) . .
S6 Ag21 S9 142.09(9) . .
S9 Ag21 Ag7 165.42(8) . .
S9 Ag21 Ag7A 157.46(12) . .
S9 Ag21 Ag20 56.64(6) . .
S9 Ag21 Ag22 53.53(6) . .
O18 Ag21 Ag7 70.0(2) . .
O18 Ag21 Ag7A 55.4(2) . .
O18 Ag21 Ag20 109.39(18) . .
O18 Ag21 Ag22 71.93(19) . .
O18 Ag21 S6 87.4(2) . .
O18 Ag21 S9 104.0(2) . .
O33 Ag21 Ag7 71.2(2) . .
O33 Ag21 Ag7A 75.2(3) . .
O33 Ag21 Ag20 150.5(3) . .
O33 Ag21 Ag22 50.9(2) . .
O33 Ag21 S6 122.1(3) . .
O33 Ag21 S9 95.2(3) . .
O33 Ag21 O18 84.4(3) . .
Ag23 Ag22 Ag21 105.56(4) . .
Ag23 Ag22 Ag32 147.54(4) . .
Ag23 Ag22 Ag33 59.34(3) . .
Ag32 Ag22 Ag21 72.61(3) . .
Ag33 Ag22 Ag21 110.13(4) . .
Ag33 Ag22 Ag32 90.22(3) . .
S7 Ag22 Ag21 114.53(7) . .
S7 Ag22 Ag23 107.20(7) . .
S7 Ag22 Ag32 50.28(6) . .
S7 Ag22 Ag33 50.90(6) . .
S7 Ag22 S9 141.94(9) . .
S7 Ag22 O33 101.9(2) . .
S9 Ag22 Ag21 51.53(6) . .
S9 Ag22 Ag23 57.28(6) . .
S9 Ag22 Ag32 122.72(6) . .
S9 Ag22 Ag33 97.01(6) . .
O28 Ag22 Ag21 121.1(2) . .
O28 Ag22 Ag23 82.23(19) . .
O28 Ag22 Ag32 127.4(2) . .
O28 Ag22 Ag33 122.5(2) . .
O28 Ag22 S7 118.3(2) . .
O28 Ag22 S9 95.2(2) . .
O28 Ag22 O33 96.6(3) . .
O33 Ag22 Ag21 47.58(19) . .
O33 Ag22 Ag23 147.5(2) . .
O33 Ag22 Ag32 52.9(2) . .
O33 Ag22 Ag33 138.9(2) . .
O33 Ag22 S9 90.7(2) . .
Ag19 Ag23 Ag33 102.75(4) . .
Ag22 Ag23 Ag19 105.13(4) . .
Ag22 Ag23 Ag33 64.58(3) . .
S8 Ag23 Ag19 102.29(7) . .
S8 Ag23 Ag22 115.04(7) . .
S8 Ag23 Ag33 52.38(6) . .
S8 Ag23 S9 142.56(9) . .
S9 Ag23 Ag19 53.66(6) . .
S9 Ag23 Ag22 57.67(6) . .
S9 Ag23 Ag33 100.94(6) . .
O27 Ag23 Ag19 140.0(2) . .
O27 Ag23 Ag22 80.9(2) . .
O27 Ag23 Ag33 115.0(2) . .
O27 Ag23 S8 110.8(2) . .
O27 Ag23 S9 104.2(2) . .
Ag14 Ag24 Ag25 96.02(3) . .
Ag15 Ag24 Ag14 75.83(3) . .
Ag15 Ag24 Ag20 132.96(4) . .
Ag15 Ag24 Ag25 171.85(5) . .
Ag15 Ag24 Mo2 90.25(5) . .
Ag20 Ag24 Ag14 141.16(4) . .
Ag20 Ag24 Ag25 54.14(3) . .
Ag20 Ag24 Mo2 78.68(4) . .
Mo2 Ag24 Ag14 75.46(4) . .
Mo2 Ag24 Ag25 87.52(4) . .
S5 Ag24 Ag14 54.06(7) . .
S5 Ag24 Ag15 124.67(7) . .
S5 Ag24 Ag20 102.18(7) . .
S5 Ag24 Ag25 48.04(6) . .
S5 Ag24 Mo2 97.51(8) . .
S5 Ag24 S12 168.89(11) . .
S12 Ag24 Ag14 128.36(8) . .
S12 Ag24 Ag15 53.57(7) . .
S12 Ag24 Ag20 81.35(7) . .
S12 Ag24 Ag25 134.39(8) . .
S12 Ag24 Mo2 93.51(8) . .
Ag20 Ag25 Ag24 59.85(3) . .
Ag20 Ag25 Ag26 132.52(4) . .
Ag20 Ag25 Ag27 131.07(3) . .
Ag26 Ag25 Ag24 87.59(3) . .
Ag26 Ag25 Ag27 61.90(3) . .
Ag27 Ag25 Ag24 146.36(4) . .
S5 Ag25 Ag20 105.68(7) . .
S5 Ag25 Ag24 45.83(7) . .
S5 Ag25 Ag26 52.70(6) . .
S5 Ag25 Ag27 112.54(7) . .
S6 Ag25 Ag20 83.66(7) . .
S6 Ag25 Ag24 139.05(7) . .
S6 Ag25 Ag26 107.10(7) . .
S6 Ag25 Ag27 50.90(7) . .
S6 Ag25 S5 158.98(10) . .
O30 Ag25 Ag20 71.67(19) . .
O30 Ag25 Ag24 89.73(19) . .
O30 Ag25 Ag26 147.27(19) . .
O30 Ag25 Ag27 123.47(19) . .
O30 Ag25 S5 104.66(19) . .
O30 Ag25 S6 96.11(19) . .
Ag25 Ag26 Ag27 61.08(3) . .
S2 Ag26 Ag25 109.12(8) . .
S2 Ag26 Ag27 51.74(7) . .
S2 Ag26 S5 142.60(10) . .
S5 Ag26 Ag25 52.73(6) . .
S5 Ag26 Ag27 111.77(7) . .
O17 Ag26 Ag25 88.89(18) . .
O17 Ag26 Ag27 86.10(17) . .
O17 Ag26 S2 105.54(18) . .
O17 Ag26 S5 106.23(19) . .
Ag7A Ag27 Ag25 94.35(5) . .
Ag7A Ag27 Ag26 114.49(11) . .
Ag25 Ag27 Ag7 93.89(4) . .
Ag25 Ag27 Ag26 57.02(3) . .
Ag26 Ag27 Ag7 124.87(7) . .
Ag28 Ag27 Ag7 100.77(5) . .
Ag28 Ag27 Ag7A 95.27(6) . .
Ag28 Ag27 Ag25 154.31(4) . .
Ag28 Ag27 Ag26 97.36(3) . .
S2 Ag27 Ag7 144.26(11) . .
S2 Ag27 Ag7A 132.17(13) . .
S2 Ag27 Ag25 103.24(7) . .
S2 Ag27 Ag26 49.55(7) . .
S2 Ag27 Ag28 53.59(7) . .
S6 Ag27 Ag7 47.33(7) . .
S6 Ag27 Ag7A 53.61(9) . .
S6 Ag27 Ag25 50.26(6) . .
S6 Ag27 Ag26 102.06(7) . .
S6 Ag27 Ag28 148.10(7) . .
S6 Ag27 S2 151.60(9) . .
S6 Ag27 O31 103.9(2) . .
O31 Ag27 Ag7 81.1(2) . .
O31 Ag27 Ag7A 89.4(2) . .
O31 Ag27 Ag25 139.2(2) . .
O31 Ag27 Ag26 152.1(2) . .
O31 Ag27 Ag28 64.7(2) . .
O31 Ag27 S2 104.0(2) . .
Ag5 Ag28 Ag27 142.72(13) . .
Ag5 Ag28 Ag29 56.11(5) . .
Ag5A Ag28 Ag6A 97.62(12) . .
Ag5A Ag28 Ag27 155.08(12) . .
Ag5A Ag28 Ag29 60.97(7) . .
Ag27 Ag28 Ag6A 83.20(4) . .
Ag27 Ag28 Ag29 95.70(3) . .
Ag29 Ag28 Ag6A 113.40(5) . .
S1 Ag28 Ag5 52.15(7) . .
S1 Ag28 Ag5A 54.87(8) . .
S1 Ag28 Ag6A 50.69(7) . .
S1 Ag28 Ag27 133.60(7) . .
S1 Ag28 Ag29 106.26(7) . .
S1 Ag28 S2 154.45(10) . .
S2 Ag28 Ag5 106.29(9) . .
S2 Ag28 Ag5A 108.62(9) . .
S2 Ag28 Ag6A 123.37(8) . .
S2 Ag28 Ag27 53.09(7) . .
S2 Ag28 Ag29 50.25(8) . .
O32 Ag28 Ag5 128.6(3) . .
O32 Ag28 Ag5A 113.7(3) . .
O32 Ag28 Ag6A 115.9(3) . .
O32 Ag28 Ag27 87.7(2) . .
O32 Ag28 Ag29 130.6(3) . .
O32 Ag28 S1 106.3(2) . .
O32 Ag28 S2 98.2(3) . .
Ag5 Ag29 Ag28 59.04(6) . .
Ag5A Ag29 Ag28 55.82(5) . .
S2 Ag29 Ag5 112.04(9) . .
S2 Ag29 Ag5A 106.37(10) . .
S2 Ag29 Ag28 53.07(7) . .
S2 Ag29 S10 139.57(10) . 2_766
S2 Ag29 O9 116.15(18) . 2_766
S10 Ag29 Ag5 55.70(10) 2_766 .
S10 Ag29 Ag5A 50.92(8) 2_766 .
S10 Ag29 Ag28 104.10(8) 2_766 .
O4 Ag29 Ag5 72.2(2) 2_766 .
O4 Ag29 Ag5A 86.7(2) 2_766 .
O4 Ag29 Ag28 86.69(17) 2_766 .
O4 Ag29 S2 105.52(19) 2_766 .
O4 Ag29 S10 105.60(19) 2_766 2_766
O4 Ag29 O9 87.2(2) 2_766 2_766
O9 Ag29 Ag5 131.07(19) 2_766 .
O9 Ag29 Ag5A 137.13(18) 2_766 .
O9 Ag29 Ag28 165.20(17) 2_766 .
O9 Ag29 S10 90.52(19) 2_766 2_766
Ag6A Ag30 Ag11 109.35(4) . 2_766
Ag11 Ag30 Ag6 102.56(4) 2_766 .
Ag31 Ag30 Ag6 136.61(4) . .
Ag31 Ag30 Ag6A 117.64(4) . .
Ag31 Ag30 Ag11 99.97(3) . 2_766
Ag32 Ag30 Ag6 98.45(4) . .
Ag32 Ag30 Ag6A 88.12(4) . .
Ag32 Ag30 Ag11 157.22(4) . 2_766
Ag32 Ag30 Ag31 58.03(3) . .
S3 Ag30 Ag6 147.54(8) . .
S3 Ag30 Ag6A 141.16(8) . .
S3 Ag30 Ag11 50.20(6) . 2_766
S3 Ag30 Ag31 52.30(6) . .
S3 Ag30 Ag32 107.05(7) . .
S4 Ag30 Ag6 50.16(7) . .
S4 Ag30 Ag6A 49.47(7) . .
S4 Ag30 Ag11 150.39(7) . 2_766
S4 Ag30 Ag31 108.39(7) . .
S4 Ag30 Ag32 52.38(7) . .
S4 Ag30 S3 159.41(9) . .
S4 Ag30 O3 99.3(2) . 2_766
O3 Ag30 Ag6 64.29(18) 2_766 .
O3 Ag30 Ag6A 53.1(2) 2_766 .
O3 Ag30 Ag11 72.7(2) 2_766 2_766
O3 Ag30 Ag31 88.26(17) 2_766 .
O3 Ag30 Ag32 109.4(2) 2_766 .
O3 Ag30 S3 88.1(2) 2_766 .
O36 Ag30 Ag6 68.2(5) . .
O36 Ag30 Ag11 47.6(4) . 2_766
O36 Ag30 Ag31 147.0(4) . .
O36 Ag30 Ag32 152.7(4) . .
O36 Ag30 S3 95.0(4) . .
O36 Ag30 S4 104.6(4) . .
O36 Ag30 O3 86.7(5) . 2_766
Ag30 Ag31 Ag1 121.51(6) . .
Ag30 Ag31 Ag1A 114.8(3) . .
Ag32 Ag31 Ag1 111.29(7) . .
Ag32 Ag31 Ag1A 117.7(2) . .
Ag32 Ag31 Ag30 60.70(3) . .
S3 Ag31 Ag1 119.33(12) . .
S3 Ag31 Ag1A 107.7(5) . .
S3 Ag31 Ag30 52.94(7) . .
S3 Ag31 Ag32 110.17(7) . .
S3 Ag31 S7 138.07(9) . .
S7 Ag31 Ag1 102.29(11) . .
S7 Ag31 Ag1A 113.9(5) . .
S7 Ag31 Ag30 110.15(7) . .
S7 Ag31 Ag32 53.47(6) . .
O2 Ag31 Ag1 44.07(16) 2_766 .
O2 Ag31 Ag1A 43.55(19) 2_766 .
O2 Ag31 Ag30 80.33(16) 2_766 .
O2 Ag31 Ag32 78.27(17) 2_766 .
O2 Ag31 S3 107.90(18) 2_766 .
O2 Ag31 S7 105.42(19) 2_766 .
O2 Ag31 O10 89.5(2) 2_766 .
O10 Ag31 Ag1 45.50(19) . .
O10 Ag31 Ag1A 47.3(3) . .
O10 Ag31 Ag30 154.1(2) . .
O10 Ag31 Ag32 140.4(2) . .
O10 Ag31 S3 109.4(2) . .
O10 Ag31 S7 95.5(2) . .
Ag7A Ag32 Ag22 105.18(5) . .
Ag30 Ag32 Ag7A 90.71(6) . .
Ag30 Ag32 Ag22 162.74(4) . .
Ag31 Ag32 Ag7A 122.63(11) . .
Ag31 Ag32 Ag22 103.50(3) . .
Ag31 Ag32 Ag30 61.27(3) . .
S4 Ag32 Ag7A 49.80(8) . .
S4 Ag32 Ag22 144.43(7) . .
S4 Ag32 Ag30 52.35(7) . .
S4 Ag32 Ag31 111.48(7) . .
S4 Ag32 S7 164.19(10) . .
S4 Ag32 O18 100.4(2) . .
S4 Ag32 O33 94.4(2) . .
S7 Ag32 Ag7A 142.34(9) . .
S7 Ag32 Ag22 50.76(6) . .
S7 Ag32 Ag30 112.18(7) . .
S7 Ag32 Ag31 55.10(7) . .
S7 Ag32 O18 89.25(19) . .
S7 Ag32 O33 99.9(2) . .
O18 Ag32 Ag7A 53.37(19) . .
O18 Ag32 Ag22 71.2(2) . .
O18 Ag32 Ag30 115.2(2) . .
O18 Ag32 Ag31 92.49(17) . .
O18 Ag32 O33 78.1(3) . .
O33 Ag32 Ag7A 70.9(2) . .
O33 Ag32 Ag22 50.3(2) . .
O33 Ag32 Ag30 144.8(2) . .
O33 Ag32 Ag31 153.8(2) . .
Ag9 Ag33 Ag22 158.21(16) . .
Ag9A Ag33 Ag22 163.89(13) . .
Ag23 Ag33 Ag9 102.15(16) . .
Ag23 Ag33 Ag9A 108.06(12) . .
Ag23 Ag33 Ag22 56.08(3) . .
S7 Ag33 Ag9 146.99(19) . .
S7 Ag33 Ag9A 140.96(14) . .
S7 Ag33 Ag22 51.79(7) . .
S7 Ag33 Ag23 104.94(7) . .
S8 Ag33 Ag9 49.62(18) . .
S8 Ag33 Ag9A 54.79(14) . .
S8 Ag33 Ag22 109.14(7) . .
S8 Ag33 Ag23 54.80(7) . .
S8 Ag33 S7 142.91(9) . .
O15 Ag33 Ag9 87.6(3) . .
O15 Ag33 Ag9A 87.5(3) . .
O15 Ag33 Ag22 100.29(18) . .
O15 Ag33 Ag23 109.80(18) . .
O15 Ag33 S7 100.51(19) . .
O15 Ag33 S8 115.20(19) . .
Mo1A Mo1 Ag7A 102.92(9) . .
Mo4 Mo1 Ag7A 99.14(9) 2_766 .
Mo4 Mo1 Mo1A 156.83(12) 2_766 .
Mo4 Mo1 O18 140.2(2) 2_766 .
O1 Mo1 Ag7A 53.0(3) 2_766 .
O1 Mo1 Mo1A 142.9(3) 2_766 .
O1 Mo1 Mo4 58.7(3) 2_766 2_766
O1 Mo1 O18 110.8(3) 2_766 .
O2 Mo1 Ag7A 119.8(2) 2_766 .
O2 Mo1 Mo1A 105.7(2) 2_766 .
O2 Mo1 Mo4 56.1(2) 2_766 2_766
O2 Mo1 O1 110.9(4) 2_766 2_766
O2 Mo1 O17 113.5(3) 2_766 .
O2 Mo1 O18 104.4(3) 2_766 .
O17 Mo1 Ag7A 126.4(2) . .
O17 Mo1 Mo1A 54.9(2) . .
O17 Mo1 Mo4 115.6(3) . 2_766
O17 Mo1 O1 112.8(3) . 2_766
O17 Mo1 O18 103.8(3) . .
O18 Mo1 Ag7A 57.9(2) . .
O18 Mo1 Mo1A 52.4(2) . .
Mo2 Mo1A Mo1 154.00(11) . .
O15 Mo1A Mo1 111.5(2) . .
O15 Mo1A Mo2 55.2(2) . .
O15 Mo1A O17 111.5(3) . .
O16 Mo1A Mo1 141.9(2) . .
O16 Mo1A Mo2 55.2(2) . .
O16 Mo1A O15 106.4(3) . .
O16 Mo1A O17 109.4(3) . .
O17 Mo1A Mo1 52.6(2) . .
O17 Mo1A Mo2 108.1(2) . .
O18 Mo1A Mo1 57.3(3) . .
O18 Mo1A Mo2 145.5(3) . .
O18 Mo1A O15 112.0(3) . .
O18 Mo1A O16 111.1(3) . .
O18 Mo1A O17 106.4(4) . .
Ag24 Mo2 Ag19 64.69(4) . .
Mo1A Mo2 Ag19 109.08(8) . .
Mo1A Mo2 Ag24 103.50(8) . .
Mo1A Mo2 Mo2A 152.89(11) . .
Mo2A Mo2 Ag19 97.64(8) . .
Mo2A Mo2 Ag24 91.77(7) . .
O13 Mo2 Ag19 45.9(3) . .
O13 Mo2 Ag24 86.1(2) . .
O13 Mo2 Mo1A 146.3(3) . .
O13 Mo2 Mo2A 55.6(3) . .
O14 Mo2 Ag19 127.7(2) . .
O14 Mo2 Ag24 72.2(2) . .
O14 Mo2 Mo1A 108.6(2) . .
O14 Mo2 Mo2A 54.7(2) . .
O14 Mo2 O13 105.0(3) . .
O14 Mo2 O15 111.7(3) . .
O14 Mo2 O16 109.7(3) . .
O15 Mo2 Ag19 119.2(2) . .
O15 Mo2 Ag24 159.4(2) . .
O15 Mo2 Mo1A 55.9(2) . .
O15 Mo2 Mo2A 107.1(2) . .
O15 Mo2 O13 111.3(3) . .
O16 Mo2 Ag19 66.6(2) . .
O16 Mo2 Ag24 54.1(2) . .
O16 Mo2 Mo1A 55.3(2) . .
O16 Mo2 Mo2A 145.7(2) . .
O16 Mo2 O13 112.0(3) . .
O16 Mo2 O15 107.2(3) . .
Mo3 Mo2A Mo2 156.73(11) . .
O7 Mo2A Mo2 111.6(2) . .
O7 Mo2A Mo3 58.3(2) . .
O7 Mo2A O8 105.5(3) . .
O7 Mo2A O13 112.7(3) . .
O7 Mo2A O14 115.2(3) . .
O8 Mo2A Mo2 142.9(2) . .
O8 Mo2A Mo3 53.0(2) . .
O13 Mo2A Mo2 54.5(2) . .
O13 Mo2A Mo3 147.2(3) . .
O13 Mo2A O8 109.2(3) . .
O14 Mo2A Mo2 53.9(2) . .
O14 Mo2A Mo3 108.8(2) . .
O14 Mo2A O8 110.8(3) . .
O14 Mo2A O13 103.4(3) . .
Ag4A Mo3 Ag8A 64.33(14) . .
Mo2A Mo3 Ag4A 104.54(12) . .
Mo2A Mo3 Ag8A 89.91(9) . .
Mo2A Mo3 Mo3A 149.64(11) . .
Mo3A Mo3 Ag4A 105.65(11) . .
Mo3A Mo3 Ag8A 100.33(9) . .
O5 Mo3 Ag4A 61.7(3) . .
O5 Mo3 Ag8A 54.0(3) . .
O5 Mo3 Mo2A 143.9(3) . .
O5 Mo3 Mo3A 54.3(3) . .
O6 Mo3 Ag4A 119.8(3) . .
O6 Mo3 Ag8A 157.5(3) . .
O6 Mo3 Mo2A 108.9(3) . .
O6 Mo3 Mo3A 57.3(3) . .
O6 Mo3 O5 106.6(4) . .
O6 Mo3 O7 111.1(3) . .
O6 Mo3 O8 114.9(4) . .
O7 Mo3 Ag4A 129.1(2) . .
O7 Mo3 Ag8A 70.0(2) . .
O7 Mo3 Mo2A 53.3(2) . .
O7 Mo3 Mo3A 103.5(2) . .
O7 Mo3 O5 107.2(3) . .
O8 Mo3 Ag4A 50.2(3) . .
O8 Mo3 Ag8A 85.2(3) . .
O8 Mo3 Mo2A 58.5(3) . .
O8 Mo3 Mo3A 150.1(3) . .
O8 Mo3 O5 110.9(4) . .
O8 Mo3 O7 106.0(3) . .
Ag3 Mo3A Ag2 171.11(8) . .
Ag5 Mo3A Ag2 105.70(6) 2_766 .
Ag5 Mo3A Ag3 66.06(7) 2_766 .
Mo3 Mo3A Ag2 72.48(7) . .
Mo3 Mo3A Ag3 111.19(11) . .
Mo3 Mo3A Ag5 98.49(9) . 2_766
Mo3 Mo3A Mo4 153.16(11) . .
Mo4 Mo3A Ag2 81.70(7) . .
Mo4 Mo3A Ag3 95.42(10) . .
Mo4 Mo3A Ag5 95.37(8) . 2_766
O3 Mo3A Ag2 135.9(3) . .
O3 Mo3A Ag3 44.5(3) . .
O3 Mo3A Ag5 91.8(3) . 2_766
O3 Mo3A Mo3 145.4(3) . .
O3 Mo3A Mo4 56.1(3) . .
O3 Mo3A O6 111.9(3) . .
O4 Mo3A Ag2 44.8(2) . .
O4 Mo3A Ag3 127.2(2) . .
O4 Mo3A Ag5 75.5(2) . 2_766
O4 Mo3A Mo3 109.0(2) . .
O4 Mo3A Mo4 52.9(2) . .
O4 Mo3A O3 105.5(4) . .
O4 Mo3A O5 111.9(4) . .
O4 Mo3A O6 112.4(3) . .
O5 Mo3A Ag2 110.6(2) . .
O5 Mo3A Ag3 67.0(2) . .
O5 Mo3A Ag5 49.0(3) . 2_766
O5 Mo3A Mo3 56.6(3) . .
O5 Mo3A Mo4 143.8(3) . .
O5 Mo3A O3 111.3(4) . .
O5 Mo3A O6 104.0(4) . .
O6 Mo3A Ag2 69.8(2) . .
O6 Mo3A Ag3 119.0(2) . .
O6 Mo3A Ag5 150.5(3) . 2_766
O6 Mo3A Mo3 52.0(2) . .
O6 Mo3A Mo4 112.2(3) . .
Mo1 Mo4 Ag6A 100.70(9) 2_766 2_766
Mo1 Mo4 Mo3A 154.09(11) 2_766 .
Mo3A Mo4 Ag6A 105.20(8) . 2_766
O1 Mo4 Ag6A 51.9(2) . 2_766
O1 Mo4 Mo1 58.5(3) . 2_766
O1 Mo4 Mo3A 142.5(3) . .
O1 Mo4 O3 112.6(4) . .
O2 Mo4 Ag6A 124.3(2) . 2_766
O2 Mo4 Mo1 57.2(2) . 2_766
O2 Mo4 Mo3A 105.7(3) . .
O2 Mo4 O1 111.7(4) . .
O2 Mo4 O3 106.2(3) . .
O2 Mo4 O4 111.4(3) . .
O3 Mo4 Ag6A 60.7(3) . 2_766
O3 Mo4 Mo1 144.7(3) . 2_766
O3 Mo4 Mo3A 53.8(3) . .
O4 Mo4 Ag6A 124.3(2) . 2_766
O4 Mo4 Mo1 110.6(2) . 2_766
O4 Mo4 Mo3A 54.2(2) . .
O4 Mo4 O1 110.1(3) . .
O4 Mo4 O3 104.5(4) . .
O9 Mo5 Ag2A 47.0(4) . .
O10 Mo5 Ag2A 75.3(5) . .
O10 Mo5 O9 108.7(4) . .
O10 Mo5 O11 109.9(4) . .
O11 Mo5 Ag2A 91.2(4) . .
O11 Mo5 O9 109.1(3) . .
O12 Mo5 Ag2A 153.9(4) . .
O12 Mo5 O9 109.4(4) . .
O12 Mo5 O10 109.9(4) . .
O12 Mo5 O11 109.8(4) . .
Ag5 S1 Ag3 83.3(2) . 2_766
Ag5 S1 Ag6 138.3(2) . .
Ag5 S1 Ag28 73.20(9) . .
Ag5A S1 Ag3A 112.8(2) . 2_766
Ag5A S1 Ag28 70.13(8) . .
Ag6 S1 Ag3 76.14(13) . 2_766
Ag6A S1 Ag3A 74.37(11) . 2_766
Ag6A S1 Ag5A 130.47(16) . .
Ag6A S1 Ag28 77.63(9) . .
Ag28 S1 Ag3 136.11(14) . 2_766
Ag28 S1 Ag3A 143.72(12) . 2_766
Ag28 S1 Ag6 97.43(10) . .
C105 S1 Ag3 117.8(4) . 2_766
C105 S1 Ag3A 108.2(4) . 2_766
C105 S1 Ag5 119.7(6) . .
C105 S1 Ag5A 102.8(6) . .
C105 S1 Ag6 101.9(6) . .
C105 S1 Ag6A 122.0(6) . .
C105 S1 Ag28 106.0(4) . .
Ag26 S2 Ag27 78.70(9) . .
Ag26 S2 Ag28 136.98(12) . .
Ag27 S2 Ag28 73.32(8) . .
Ag29 S2 Ag26 99.84(12) . .
Ag29 S2 Ag27 131.83(12) . .
Ag29 S2 Ag28 76.68(9) . .
C96 S2 Ag26 112.7(5) . .
C96 S2 Ag27 116.9(5) . .
C96 S2 Ag28 109.0(5) . .
C96 S2 Ag29 108.0(5) . .
Ag13 S3 Ag11 76.71(8) 2_766 2_766
Ag13 S3 Ag30 130.25(11) 2_766 .
Ag13 S3 Ag31 103.04(10) 2_766 .
Ag30 S3 Ag11 80.96(8) . 2_766
Ag31 S3 Ag11 147.54(12) . 2_766
Ag31 S3 Ag30 74.76(8) . .
C87 S3 Ag11 103.2(5) . 2_766
C87 S3 Ag13 114.0(5) . 2_766
C87 S3 Ag30 114.1(5) . .
C87 S3 Ag31 106.2(5) . .
Ag6 S4 Ag7 95.91(11) . .
Ag7A S4 Ag6A 74.05(12) . .
Ag7A S4 Ag30 126.28(18) . .
Ag7A S4 Ag32 79.26(11) . .
Ag30 S4 Ag6 82.43(9) . .
Ag30 S4 Ag6A 81.28(10) . .
Ag30 S4 Ag7 143.88(15) . .
Ag30 S4 Ag32 75.28(8) . .
Ag32 S4 Ag6 144.55(12) . .
Ag32 S4 Ag6A 122.63(11) . .
Ag32 S4 Ag7 86.70(10) . .
C84 S4 Ag6 96.0(12) . .
C84 S4 Ag7 107.6(15) . .
C84 S4 Ag30 108.4(15) . .
C84 S4 Ag32 116.9(13) . .
C84A S4 Ag6A 132.3(12) . .
C84A S4 Ag7A 119.6(14) . .
C84A S4 Ag30 112.4(15) . .
C84A S4 Ag32 105.0(12) . .
Ag24 S5 Ag14 80.41(8) . .
Ag24 S5 Ag25 86.13(9) . .
Ag24 S5 Ag26 128.53(11) . .
Ag25 S5 Ag14 143.27(11) . .
Ag26 S5 Ag14 87.46(9) . .
Ag26 S5 Ag25 74.58(7) . .
C99 S5 Ag14 108.1(3) . .
C99 S5 Ag24 116.1(4) . .
C99 S5 Ag25 108.5(3) . .
C99 S5 Ag26 115.3(4) . .
Ag7 S6 Ag21 74.01(8) . .
Ag7 S6 Ag27 85.22(12) . .
Ag21 S6 Ag7A 73.14(9) . .
Ag25 S6 Ag7 148.23(17) . .
Ag25 S6 Ag7A 130.30(18) . .
Ag25 S6 Ag21 98.09(10) . .
Ag25 S6 Ag27 78.83(8) . .
Ag27 S6 Ag7A 75.05(12) . .
Ag27 S6 Ag21 134.49(12) . .
C93 S6 Ag7 101.8(5) . .
C93 S6 Ag7A 119.4(5) . .
C93 S6 Ag21 109.3(4) . .
C93 S6 Ag25 109.8(5) . .
C93 S6 Ag27 114.4(4) . .
Ag22 S7 Ag31 144.19(11) . .
Ag32 S7 Ag22 78.96(8) . .
Ag32 S7 Ag31 71.43(7) . .
Ag33 S7 Ag22 77.31(8) . .
Ag33 S7 Ag31 105.26(10) . .
Ag33 S7 Ag32 127.64(11) . .
C90 S7 Ag22 106.6(4) . .
C90 S7 Ag31 104.8(4) . .
C90 S7 Ag32 117.6(4) . .
C90 S7 Ag33 113.7(4) . .
Ag9 S8 Ag18 89.2(3) . .
Ag9 S8 Ag23 145.5(3) . .
Ag9 S8 Ag33 79.1(2) . .
Ag9A S8 Ag18 96.26(18) . .
Ag23 S8 Ag9A 142.4(2) . .
Ag23 S8 Ag18 90.88(9) . .
Ag33 S8 Ag9A 73.01(18) . .
Ag33 S8 Ag18 125.22(11) . .
Ag33 S8 Ag23 72.82(8) . .
C74 S8 Ag9 112.4(5) . .
C74 S8 Ag9A 110.8(5) . .
C74 S8 Ag18 117.7(4) . .
C74 S8 Ag23 98.0(4) . .
C74 S8 Ag33 116.3(4) . .
Ag19 S9 Ag20 67.06(7) . .
Ag19 S9 Ag21 123.12(10) . .
Ag19 S9 Ag22 124.23(11) . .
Ag19 S9 Ag23 68.58(7) . .
Ag20 S9 Ag21 66.19(7) . .
Ag20 S9 Ag22 135.84(11) . .
Ag20 S9 Ag23 133.67(10) . .
Ag21 S9 Ag22 74.94(7) . .
Ag21 S9 Ag23 133.94(11) . .
Ag23 S9 Ag22 65.05(6) . .
C71 S9 Ag19 109.6(4) . .
C71 S9 Ag20 105.2(4) . .
C71 S9 Ag21 112.4(4) . .
C71 S9 Ag22 108.4(4) . .
C71 S9 Ag23 101.5(4) . .
Ag5 S10 Ag8 81.47(12) 2_766 .
Ag5 S10 Ag9A 126.0(3) 2_766 .
Ag5A S10 Ag9 143.5(3) 2_766 .
Ag5A S10 Ag29 76.16(12) 2_766 2_766
Ag8 S10 Ag9A 92.1(2) . .
Ag8A S10 Ag5A 88.34(16) . 2_766
Ag8A S10 Ag9 74.5(3) . .
Ag8A S10 Ag29 125.7(2) . 2_766
Ag29 S10 Ag5 69.18(11) 2_766 2_766
Ag29 S10 Ag8 138.04(17) 2_766 .
Ag29 S10 Ag9 88.0(2) 2_766 .
Ag29 S10 Ag9A 82.38(17) 2_766 .
C76 S10 Ag5 113.3(7) . 2_766
C76 S10 Ag5A 95.3(7) . 2_766
C76 S10 Ag8 101.0(7) . .
C76 S10 Ag8A 115.4(7) . .
C76 S10 Ag9 121.1(7) . .
C76 S10 Ag9A 120.5(7) . .
C76 S10 Ag29 117.6(6) . 2_766
Ag4 S11 Ag16 95.62(15) . .
Ag4 S11 Ag18 132.13(17) . .
Ag4A S11 Ag8A 77.82(19) . .
Ag8 S11 Ag4 95.07(19) . .
Ag8 S11 Ag16 149.4(2) . .
Ag8 S11 Ag18 78.62(15) . .
Ag16 S11 Ag4A 101.73(15) . .
Ag16 S11 Ag8A 136.1(2) . .
Ag18 S11 Ag4A 121.91(18) . .
Ag18 S11 Ag8A 70.86(13) . .
Ag18 S11 Ag16 72.92(10) . .
C80 S11 Ag4 115.3(7) . .
C80 S11 Ag4A 124.8(7) . .
C80 S11 Ag8 99.2(9) . .
C80 S11 Ag8A 114.2(9) . .
C80 S11 Ag16 102.0(10) . .
C80 S11 Ag18 112.5(7) . .
Ag15 S12 Ag16 70.66(8) . .
Ag15 S12 Ag19 123.96(12) . .
Ag19 S12 Ag16 90.62(10) . .
Ag24 S12 Ag15 74.43(9) . .
Ag24 S12 Ag16 138.30(13) . .
Ag24 S12 Ag19 90.39(9) . .
C68 S12 Ag15 112.4(5) . .
C68 S12 Ag16 107.2(5) . .
C68 S12 Ag19 123.6(5) . .
C68 S12 Ag24 106.7(5) . .
Ag3 S13 Ag4 122.8(3) . .
Ag3 S13 Ag11 73.31(11) . .
Ag3 S13 Ag12 127.80(13) . .
Ag3 S13 Ag17 64.21(11) . .
Ag4 S13 Ag12 68.58(9) . .
Ag4A S13 Ag3A 123.9(2) . .
Ag4A S13 Ag11 122.98(16) . .
Ag4A S13 Ag12 69.68(11) . .
Ag4A S13 Ag17 66.32(12) . .
Ag11 S13 Ag3A 69.71(9) . .
Ag11 S13 Ag4 129.53(13) . .
Ag11 S13 Ag12 65.94(7) . .
Ag12 S13 Ag3A 131.56(12) . .
Ag17 S13 Ag3A 71.26(10) . .
Ag17 S13 Ag4 70.59(11) . .
Ag17 S13 Ag11 135.96(13) . .
Ag17 S13 Ag12 135.20(12) . .
C102 S13 Ag3 119.9(4) . .
C102 S13 Ag3A 108.0(4) . .
C102 S13 Ag4 104.0(4) . .
C102 S13 Ag4A 117.2(4) . .
C102 S13 Ag11 105.5(4) . .
C102 S13 Ag12 101.8(4) . .
C102 S13 Ag17 105.2(4) . .
Ag12 S14 Ag15 86.32(9) . .
Ag13 S14 Ag12 71.42(8) . .
Ag13 S14 Ag14 74.70(8) . .
Ag13 S14 Ag15 125.95(11) . .
Ag14 S14 Ag12 142.19(12) . .
Ag14 S14 Ag15 100.56(9) . .
C65 S14 Ag12 101.2(4) . .
C65 S14 Ag13 117.7(4) . .
C65 S14 Ag14 109.1(4) . .
C65 S14 Ag15 114.6(4) . .
Ag6A O1 Ag7A 76.4(2) 2_766 2_766
Mo1 O1 Ag6A 132.4(4) 2_766 2_766
Mo1 O1 Ag7A 90.1(3) 2_766 2_766
Mo1 O1 Mo4 62.8(2) 2_766 .
Mo4 O1 Ag6A 90.1(3) . 2_766
Mo4 O1 Ag7A 127.9(4) . 2_766
Ag1 O2 Ag31 90.4(2) 2_766 2_766
Ag1A O2 Ag31 90.6(3) 2_766 2_766
Mo1 O2 Ag1 110.2(3) 2_766 2_766
Mo1 O2 Ag1A 120.2(5) 2_766 2_766
Mo1 O2 Ag31 135.7(4) 2_766 2_766
Mo4 O2 Ag1 125.1(4) . 2_766
Mo4 O2 Ag1A 114.3(7) . 2_766
Mo4 O2 Ag31 131.8(3) . 2_766
Mo4 O2 Mo1 66.6(3) . 2_766
Ag3 O3 Ag30 98.7(3) . 2_766
Ag30 O3 Ag3A 85.7(3) 2_766 .
Mo3A O3 Ag3 100.2(4) . .
Mo3A O3 Ag3A 116.0(4) . .
Mo3A O3 Ag30 145.9(4) . 2_766
Mo3A O3 Mo4 70.1(3) . .
Mo4 O3 Ag3 147.3(4) . .
Mo4 O3 Ag3A 147.6(4) . .
Mo4 O3 Ag30 106.3(4) . 2_766
Ag29 O4 Ag2 98.9(2) 2_766 .
Mo3A O4 Ag2 102.8(3) . .
Mo3A O4 Ag29 129.0(4) . 2_766
Mo4 O4 Ag2 122.4(4) . .
Mo4 O4 Ag29 129.0(4) . 2_766
Mo4 O4 Mo3A 72.9(3) . .
Ag5 O5 Ag17 73.1(2) 2_766 .
Ag17 O5 Ag8A 82.9(3) . .
Mo3 O5 Ag5 140.9(4) . 2_766
Mo3 O5 Ag8A 89.5(3) . .
Mo3 O5 Ag17 143.2(4) . .
Mo3A O5 Ag5 93.7(4) . 2_766
Mo3A O5 Ag8A 137.7(4) . .
Mo3A O5 Ag17 135.6(4) . .
Mo3A O5 Mo3 69.1(3) . .
Mo3 O6 Ag13 117.2(4) . .
Mo3 O6 Mo3A 70.7(3) . .
Mo3A O6 Ag13 125.6(3) . .
Ag2 O7 Ag9A 94.7(3) . .
Ag2A O7 Ag9 93.9(5) . .
Mo2A O7 Ag2 119.3(3) . .
Mo2A O7 Ag2A 113.9(6) . .
Mo2A O7 Ag9 121.4(4) . .
Mo2A O7 Ag9A 125.3(4) . .
Mo2A O7 Mo3 68.4(3) . .
Mo3 O7 Ag2 103.5(3) . .
Mo3 O7 Ag2A 118.0(6) . .
Mo3 O7 Ag9 140.4(4) . .
Mo3 O7 Ag9A 146.9(4) . .
Ag4A O8 Ag15 98.9(3) . .
Mo2A O8 Ag4A 148.3(4) . .
Mo2A O8 Ag15 106.8(3) . .
Mo3 O8 Ag4A 93.5(4) . .
Mo3 O8 Ag15 158.9(4) . .
Mo3 O8 Mo2A 68.5(3) . .
Ag2A O9 Ag9 85.8(5) . .
Ag2A O9 Ag29 104.3(6) . 2_766
Ag9A O9 Ag2 93.8(4) . .
Ag9A O9 Ag29 95.1(3) . 2_766
Ag29 O9 Ag2 89.7(2) 2_766 .
Ag29 O9 Ag9 91.0(3) 2_766 .
Mo5 O9 Ag2 106.0(3) . .
Mo5 O9 Ag2A 100.1(5) . .
Mo5 O9 Ag9 135.5(4) . .
Mo5 O9 Ag9A 130.7(4) . .
Mo5 O9 Ag29 128.8(4) . 2_766
Ag1 O10 Ag31 88.8(3) . .
Ag31 O10 Ag1A 86.7(3) . .
Mo5 O10 Ag1 108.7(3) . .
Mo5 O10 Ag1A 108.1(4) . .
Mo5 O10 Ag31 161.2(4) . .
Ag14 O11 Ag10 90.6(2) 2_766 2_766
Mo5 O11 Ag10 106.3(3) . 2_766
Mo5 O11 Ag14 134.5(4) . 2_766
Ag19 O13 Ag18 91.8(2) . .
Mo2 O13 Ag18 161.6(4) . .
Mo2 O13 Ag19 100.9(4) . .
Mo2 O13 Mo2A 69.9(3) . .
Mo2A O13 Ag18 104.2(4) . .
Mo2A O13 Ag19 152.3(4) . .
Ag10 O14 Ag14 90.4(2) . .
Mo2 O14 Ag10 105.9(3) . .
Mo2 O14 Ag14 143.6(4) . .
Mo2 O14 Mo2A 71.4(3) . .
Mo2A O14 Ag10 120.7(3) . .
Mo2A O14 Ag14 127.5(3) . .
Mo1A O15 Ag33 125.0(4) . .
Mo2 O15 Ag33 114.8(3) . .
Mo2 O15 Mo1A 68.9(3) . .
Mo1A O16 Ag20 137.3(3) . .
Mo2 O16 Ag20 140.3(4) . .
Mo2 O16 Mo1A 69.5(3) . .
Ag26 O17 Ag10 99.3(2) . .
Mo1 O17 Ag10 127.3(3) . .
Mo1 O17 Ag26 126.0(4) . .
Mo1 O17 Mo1A 72.5(3) . .
Mo1A O17 Ag10 102.2(3) . .
Mo1A O17 Ag26 127.6(4) . .
Ag21 O18 Ag7A 74.3(2) . .
Ag21 O18 Ag32 98.9(3) . .
Ag32 O18 Ag7A 75.0(2) . .
Mo1 O18 Ag7A 83.4(3) . .
Mo1 O18 Ag21 143.3(4) . .
Mo1 O18 Ag32 103.0(3) . .
Mo1A O18 Ag7A 136.5(4) . .
Mo1A O18 Ag21 107.2(4) . .
Mo1A O18 Ag32 143.3(4) . .
Mo1A O18 Mo1 70.3(3) . .
C1 O19 Ag17 137.5(6) . .
C1A O19A Ag17 131.9(3) . .
C1 O20 Ag8 124.3(4) . .
C1A O20A Ag5A 135.5(5) . 2_766
C50 O21 Ag12 128.1(8) . .
C50 O22 Ag11 119.9(8) . .
Ag15 O23 Ag4 93.0(3) . .
C57 O23 Ag4 107.6(9) . .
C57 O23 Ag15 118.4(8) . .
C57 O24 Ag16 117.8(8) . .
C22 O25 Ag16 120.3(8) . .
Ag18 O26 Ag19 88.4(3) . .
C22 O26 Ag18 126.1(8) . .
C22 O26 Ag19 104.3(8) . .
C15 O27 Ag23 122.3(7) . .
C15 O28 Ag22 123.2(7) . .
C43 O29 Ag20 120.0(7) . .
C43 O30 Ag25 124.2(7) . .
C36 O31 Ag27 127.2(9) . .
C36 O32 Ag28 108.4(8) . .
Ag21 O33 Ag22 81.5(3) . .
Ag21 O33 Ag32 98.3(3) . .
Ag22 O33 Ag32 76.8(3) . .
C8 O33 Ag21 107.6(13) . .
C8 O33 Ag22 160.1(13) . .
C8 O33 Ag32 118.0(6) . .
C8A O33 Ag21 111.2(16) . .
C8A O33 Ag22 139.4(18) . .
C8A O33 Ag32 134.6(18) . .
C8A O33 C8 21(2) . .
C8 O34 O34A 59.9(18) . .
C8 O34 C8A 23(2) . .
C8A O34 O34A 83(2) . .
O34 O34A Ag7 116.7(12) . .
O34 O34A C8A 48.4(15) . .
C8 O34A Ag7 104.7(15) . .
C8 O34A O34 59.0(11) . .
C8 O34A C8A 10.7(12) . .
C8A O34A Ag7 109.9(14) . .
C82 O35 Ag7 122(2) . .
Ag30 O36 Ag11 87.0(4) . 2_766
C29 O36 Ag11 139.8(15) . 2_766
C29 O36 Ag30 132.5(14) . .
C29 O36A Ag11 138.1(14) . 2_766
C29 O37 Ag3A 94.8(10) . 2_766
C29 O37A Ag6 121.5(11) . .
O19 C1 O20 118.5(5) . .
O19 C1 C2 122.8(5) . .
O20 C1 C2 118.7(4) . .
O19A C1A O20A 112.2(4) . .
O19A C1A C2A 120.8(4) . .
O20A C1A C2A 126.9(5) . .
C2 C3 C4 120.0 . .
C3 C2 C1 122.5(4) . .
C7 C2 C1 117.5(3) . .
C7 C2 C3 120.0 . .
C2 C7 C6 120.0 . .
C7 C6 C5 120.0 . .
C4 C5 C6 120.0 . .
C5 C4 C3 120.0 . .
C2A C3A C4A 120.0 . .
C3A C2A C1A 122.6(4) . .
C7A C2A C1A 117.4(4) . .
C7A C2A C3A 120.0 . .
C6A C7A C2A 120.0 . .
C7A C6A C5A 120.0 . .
C6A C5A C4A 120.0 . .
C5A C4A C3A 120.0 . .
O33 C8 C9 106(2) . .
O34 C8 O33 104.4(19) . .
O34 C8 O34A 61.1(17) . .
O34 C8 C9 110.0(18) . .
O34A C8 O33 133(3) . .
O34A C8 C9 121(2) . .
O33 C8A O34 115(3) . .
O33 C8A O34A 114(2) . .
O33 C8A C9 127(3) . .
O34 C8A O34A 48.9(15) . .
O34 C8A C9 118(3) . .
C9 C8A O34A 105(2) . .
C8A C9 C8 17.5(16) . .
C10 C9 C8 115.2(16) . .
C10 C9 C8A 127.1(17) . .
C10 C9 C14 118.4(13) . .
C14 C9 C8 124.2(15) . .
C14 C9 C8A 114.5(16) . .
C9 C10 C11 120.4(15) . .
C12 C11 C10 120.7(15) . .
C11 C12 C13 119.0(14) . .
C12 C13 C14 120.7(15) . .
C13 C14 C9 120.5(14) . .
O27 C15 O28 126.8(10) . .
O27 C15 C16 118.2(10) . .
O28 C15 C16 115.0(10) . .
C17 C16 C15 120.5(10) . .
C21 C16 C15 119.4(10) . .
C21 C16 C17 120.1(10) . .
C16 C17 C18 120.7(11) . .
C19 C18 C17 119.0(11) . .
C20 C19 C18 120.8(11) . .
C19 C20 C21 120.2(12) . .
C16 C21 C20 119.2(12) . .
O25 C22 O26 123.1(13) . .
O25 C22 C23 119.7(13) . .
O26 C22 C23 117.2(13) . .
C24 C23 C22 121.8(14) . .
C28 C23 C22 118.0(16) . .
C28 C23 C24 120.1(16) . .
C25 C24 C23 121.4(16) . .
C24 C25 C26 119.7(19) . .
C27 C26 C25 118.6(18) . .
C26 C27 C28 122.7(18) . .
C23 C28 C27 117.3(19) . .
O36 C29 C30 125.4(14) . .
O36A C29 Ag3A 81.2(11) . 2_766
O36A C29 O37 128.1(13) . .
O36A C29 C30 97.0(16) . .
O37 C29 Ag3A 58.2(9) . 2_766
O37 C29 C30 106.0(16) . .
O37A C29 O36 116.0(11) . .
O37A C29 C30 117.1(13) . .
C30 C29 Ag3A 153.7(11) . 2_766
C31 C30 C29 117.5(17) . .
C35 C30 C29 122.0(15) . .
C35 C30 C31 120(2) . .
C30 C31 C32 119.8(19) . .
C33 C32 C31 120.2(18) . .
C32 C33 C34 117(2) . .
C35 C34 C33 121(2) . .
C30 C35 C34 121.0(19) . .
O31 C36 C37 115.1(14) . .
O32 C36 O31 126.2(13) . .
O32 C36 C37 118.7(12) . .
C38 C37 C36 121.8(14) . .
C38 C37 C42 119.7(14) . .
C42 C37 C36 118.5(14) . .
C37 C38 C39 120.1(15) . .
C40 C39 C38 117.8(16) . .
C41 C40 C39 124.0(16) . .
C40 C41 C42 118.2(19) . .
C41 C42 C37 120.1(19) . .
O29 C43 C44 116.7(10) . .
O30 C43 O29 125.2(10) . .
O30 C43 C44 118.1(10) . .
C45 C44 C43 118.8(10) . .
C49 C44 C43 123.6(10) . .
C49 C44 C45 117.5(10) . .
C44 C45 C46 120.1(10) . .
C47 C46 C45 121.0(11) . .
C48 C47 C46 119.1(11) . .
C47 C48 C49 120.3(11) . .
C44 C49 C48 121.8(11) . .
O21 C50 O22 124.8(11) . .
O21 C50 C51 117.0(12) . .
O22 C50 C51 118.3(12) . .
C52 C51 C50 119.0(13) . .
C52 C51 C56 120.1(13) . .
C56 C51 C50 120.9(13) . .
C51 C52 C53 119.2(15) . .
C54 C53 C52 117.1(15) . .
C55 C54 C53 122.6(15) . .
C54 C55 C56 120.0(16) . .
C51 C56 C55 120.5(15) . .
O23 C57 C58 117.6(12) . .
O24 C57 O23 125.5(11) . .
O24 C57 C58 116.9(12) . .
C59 C58 C57 118.5(13) . .
C59 C58 C63 119.7(13) . .
C63 C58 C57 121.7(14) . .
C58 C59 C60 120.7(14) . .
C61 C60 C59 117.7(15) . .
C62 C61 C60 120.5(14) . .
C61 C62 C63 120.6(14) . .
C58 C63 C62 120.6(15) . .
C64 C65 S14 111.0(9) . .
C64 C65 C66 113.6(10) . .
C66 C65 S14 110.7(9) . .
C67 C68 S12 111.5(10) . .
C69 C68 S12 110.7(11) . .
C69 C68 C67 115.2(14) . .
C70 C71 S9 109.2(8) . .
C72 C71 S9 109.8(8) . .
C72 C71 C70 112.8(10) . .
C73 C74 S8 113.7(10) . .
C73 C74 C75 114.8(12) . .
C75 C74 S8 108.0(9) . .
C77 C76 S10 106.0(14) . .
C77 C76 C78 100.0(8) . .
C78 C76 S10 106.0(14) . .
C76 C78 Ag5A 93.4(12) . 2_766
C79 C80 S11 108.9(13) . .
C79 C80 C81 103(2) . .
C81 C80 S11 104.8(14) . .
C83 C84 S4 109(2) . .
C83 C84 C85 114(3) . .
C85 C84 S4 107(3) . .
C86 C87 S3 108.5(10) . .
C86 C87 C88 111.3(13) . .
C88 C87 S3 109.8(10) . .
C89 C90 S7 110.9(9) . .
C91 C90 S7 111.0(9) . .
C91 C90 C89 110.1(12) . .
C92 C93 S6 112.4(11) . .
C92 C93 C94 110.8(12) . .
C94 C93 S6 109.1(9) . .
C95 C96 S2 111.6(12) . .
C95 C96 C97 118.3(15) . .
C97 C96 S2 111.7(9) . .
C98 C99 S5 109.7(7) . .
C98 C99 C100 110.8(10) . .
C100 C99 S5 108.3(8) . .
C101 C102 S13 112.1(9) . .
C103 C102 S13 109.4(9) . .
C103 C102 C101 111.3(13) . .
C104 C105 S1 110.2(12) . .
C104 C105 C106 109.9(12) . .
C106 C105 S1 108.8(9) . .
C83A C84A S4 117(3) . .
C85A C84A S4 116(3) . .
C85A C84A C83A 113(4) . .

loop_
_geom_bond_atom_site_label_1
_geom_bond_atom_site_label_2
_geom_bond_distance
_geom_bond_site_symmetry_2
Ag1 Ag2 2.693(3) .
Ag1 Ag2 2.855(3) 2_766
Ag1 Ag10 2.708(3) .
Ag1 Ag10 2.798(3) 2_766
Ag1 Ag31 3.330(2) .
Ag1 O2 2.316(7) 2_766
Ag1 O10 2.376(8) .
Ag1A Ag2A 2.96(2) 2_766
Ag1A Ag2A 2.61(3) .
Ag1A Ag10 3.011(13) .
Ag1A Ag10 2.472(13) 2_766
Ag1A Ag31 3.313(8) .
Ag1A O2 2.283(9) 2_766
Ag1A O10 2.440(14) .
Ag2 Ag1 2.855(3) 2_766
Ag2 Ag10 2.8306(13) .
Ag2 Ag10 2.6998(13) 2_766
Ag2 Mo3A 3.292(2) .
Ag2 O4 2.377(7) .
Ag2 O7 2.352(7) .
Ag2 O9 2.587(7) .
Ag2A Ag1A 2.96(2) 2_766
Ag2A Ag9 3.356(15) .
Ag2A Ag10 2.697(14) .
Ag2A Ag10 2.858(13) 2_766
Ag2A Mo5 3.271(12) .
Ag2A O7 2.272(13) .
Ag2A O9 2.430(14) .
Ag3 Ag5 3.332(6) 2_766
Ag3 Ag6 3.159(4) 2_766
Ag3 Ag11 3.019(2) .
Ag3 Ag17 2.659(4) .
Ag3 Mo3A 3.121(6) .
Ag3 S1 2.587(3) 2_766
Ag3 S13 2.468(4) .
Ag3 O3 2.224(9) .
Ag3A Ag6A 3.053(3) 2_766
Ag3A Ag11 3.120(3) .
Ag3A Ag17 3.153(6) .
Ag3A S1 2.580(3) 2_766
Ag3A S13 2.859(6) .
Ag3A O3 2.527(8) .
Ag3A O37 2.301(19) 2_766
Ag3A C29 2.699(14) 2_766
Ag4 Ag12 2.974(3) .
Ag4 Ag17 2.973(4) .
Ag4 S11 2.413(4) .
Ag4 S13 2.611(4) .
Ag4 O23 2.440(10) .
Ag4A Ag8A 3.247(4) .
Ag4A Ag12 2.911(4) .
Ag4A Ag17 2.708(4) .
Ag4A Mo3 2.952(6) .
Ag4A S11 2.582(6) .
Ag4A S13 2.413(4) .
Ag4A O8 2.273(9) .
Ag5 Ag3 3.332(6) 2_766
Ag5 Ag8 3.341(4) 2_766
Ag5 Ag17 2.847(2) 2_766
Ag5 Ag28 2.940(2) .
Ag5 Ag29 2.846(2) .
Ag5 Mo3A 2.987(7) 2_766
Ag5 S1 2.425(3) .
Ag5 S10 2.515(4) 2_766
Ag5 O5 2.258(10) 2_766
Ag5A Ag8A 3.291(4) 2_766
Ag5A Ag17 3.033(4) 2_766
Ag5A Ag28 2.876(2) .
Ag5A Ag29 3.040(3) .
Ag5A S1 2.501(4) .
Ag5A S10 2.430(4) 2_766
Ag5A O20A 2.381(8) 2_766
Ag5A C78 2.69(2) 2_766
Ag6 Ag3 3.159(4) 2_766
Ag6 Ag30 3.3164(19) .
Ag6 S1 2.536(3) .
Ag6 S4 2.569(3) .
Ag6 O37A 2.468(19) .
Ag6A Ag3A 3.053(3) 2_766
Ag6A Ag7A 2.948(3) .
Ag6A Ag28 3.1186(19) .
Ag6A Ag30 3.2140(19) .
Ag6A Mo4 2.974(2) 2_766
Ag6A S1 2.470(3) .
Ag6A S4 2.472(3) .
Ag6A O1 2.341(8) 2_766
Ag7 Ag21 3.0118(19) .
Ag7 Ag27 3.358(3) .
Ag7 S4 2.603(4) .
Ag7 S6 2.478(3) .
Ag7 O34A 2.448(18) .
Ag7 O35 2.49(2) .
Ag7A Ag21 3.030(2) .
Ag7A Ag27 3.072(3) .
Ag7A Ag32 3.118(3) .
Ag7A Mo1 3.037(7) .
Ag7A S4 2.424(3) .
Ag7A S6 2.559(3) .
Ag7A O1 2.424(10) 2_766
Ag7A O18 2.590(9) .
Ag8 Ag5 3.342(4) 2_766
Ag8 Ag17 3.182(3) .
Ag8 Ag18 3.023(3) .
Ag8 S10 2.604(6) .
Ag8 S11 2.304(5) .
Ag8 O20 2.387(10) .
Ag8A Ag5A 3.291(4) 2_766
Ag8A Ag9 2.985(12) .
Ag8A Ag17 3.343(4) .
Ag8A Ag18 2.930(2) .
Ag8A Mo3 3.140(8) .
Ag8A S10 2.291(5) .
Ag8A S11 2.588(6) .
Ag8A O5 2.541(9) .
Ag9 Ag33 3.084(11) .
Ag9 S8 2.392(11) .
Ag9 S10 2.623(12) .
Ag9 O7 2.319(14) .
Ag9 O9 2.497(11) .
Ag9A Ag33 2.964(9) .
Ag9A S8 2.532(9) .
Ag9A S10 2.768(9) .
Ag9A O7 2.418(12) .
Ag9A O9 2.205(10) .
Ag10 Ag1 2.798(3) 2_766
Ag10 Ag1A 2.472(13) 2_766
Ag10 Ag2 2.6997(13) 2_766
Ag10 Ag2A 2.858(13) 2_766
Ag10 Ag14 3.3569(11) .
Ag10 O11 2.429(7) 2_766
Ag10 O14 2.329(7) .
Ag10 O17 2.499(7) .
Ag11 Ag12 2.8602(13) .
Ag11 Ag13 3.0932(11) .
Ag11 Ag30 3.2824(12) 2_766
Ag11 S3 2.553(3) 2_766
Ag11 S13 2.586(3) .
Ag11 O22 2.294(8) .
Ag11 O36 2.427(16) 2_766
Ag11 O36A 2.501(19) 2_766
Ag12 Ag13 2.9071(12) .
Ag12 S13 2.668(3) .
Ag12 S14 2.532(3) .
Ag12 O21 2.272(8) .
Ag13 Ag14 2.9799(11) .
Ag13 S3 2.429(3) 2_766
Ag13 S14 2.447(3) .
Ag13 O6 2.321(7) .
Ag14 Ag24 3.3094(14) .
Ag14 S5 2.717(3) .
Ag14 S14 2.465(3) .
Ag14 O11 2.290(7) 2_766
Ag14 O14 2.400(7) .
Ag15 Ag16 2.9194(14) .
Ag15 Ag24 2.9457(13) .
Ag15 S12 2.460(3) .
Ag15 S14 2.546(3) .
Ag15 O8 2.406(7) .
Ag15 O23 2.362(8) .
Ag16 Ag18 2.9849(14) .
Ag16 S11 2.558(4) .
Ag16 S12 2.585(3) .
Ag16 O24 2.402(9) .
Ag16 O25 2.321(10) .
Ag17 Ag5 2.847(2) 2_766
Ag17 Ag5A 3.033(4) 2_766
Ag17 S13 2.533(3) .
Ag17 O5 2.508(7) .
Ag17 O19 1.950(7) .
Ag17 O19A 2.267(6) .
Ag18 S8 2.534(3) .
Ag18 S11 2.463(3) .
Ag18 O13 2.464(8) .
Ag18 O26 2.477(8) .
Ag19 Ag20 2.8112(13) .
Ag19 Ag23 2.9102(13) .
Ag19 Mo2 3.274(2) .
Ag19 S9 2.518(3) .
Ag19 S12 2.484(3) .
Ag19 O13 2.393(8) .
Ag19 O26 2.527(8) .
Ag20 Ag21 2.8153(13) .
Ag20 Ag24 3.1530(12) .
Ag20 Ag25 2.9551(12) .
Ag20 S9 2.570(3) .
Ag20 O16 2.474(7) .
Ag20 O29 2.166(7) .
Ag21 Ag22 3.1890(13) .
Ag21 S6 2.526(3) .
Ag21 S9 2.586(3) .
Ag21 O18 2.422(8) .
Ag21 O33 2.380(8) .
Ag22 Ag23 2.8496(12) .
Ag22 Ag32 3.1659(12) .
Ag22 Ag33 3.1015(12) .
Ag22 S7 2.498(3) .
Ag22 S9 2.656(3) .
Ag22 O28 2.269(7) .
Ag22 O33 2.502(9) .
Ag23 Ag33 2.9538(12) .
Ag23 S8 2.526(3) .
Ag23 S9 2.644(3) .
Ag23 O27 2.292(7) .
Ag24 Ag25 3.3313(12) .
Ag24 Mo2 3.216(2) .
Ag24 S5 2.395(3) .
Ag24 S12 2.410(3) .
Ag25 Ag26 3.0076(12) .
Ag25 Ag27 3.1382(12) .
Ag25 S5 2.483(3) .
Ag25 S6 2.460(3) .
Ag25 O30 2.412(8) .
Ag26 Ag27 3.1627(12) .
Ag26 S2 2.454(3) .
Ag26 S5 2.482(3) .
Ag26 O17 2.332(7) .
Ag27 Ag28 3.0342(12) .
Ag27 S2 2.533(3) .
Ag27 S6 2.482(3) .
Ag27 O31 2.501(8) .
Ag28 Ag29 3.1031(13) .
Ag28 S1 2.505(3) .
Ag28 S2 2.549(3) .
Ag28 O32 2.361(9) .
Ag29 S2 2.452(4) .
Ag29 S10 2.498(4) 2_766
Ag29 O4 2.337(7) 2_766
Ag29 O9 2.494(7) 2_766
Ag30 Ag11 3.2824(12) 2_766
Ag30 Ag31 3.0254(11) .
Ag30 Ag32 3.0090(12) .
Ag30 S3 2.502(3) .
Ag30 S4 2.463(3) .
Ag30 O3 2.487(8) 2_766
Ag30 O36 2.341(18) .
Ag31 Ag32 2.9270(12) .
Ag31 S3 2.481(3) .
Ag31 S7 2.533(3) .
Ag31 O2 2.375(7) 2_766
Ag31 O10 2.384(8) .
Ag32 S4 2.464(3) .
Ag32 S7 2.481(3) .
Ag32 O18 2.529(7) .
Ag32 O33 2.592(10) .
Ag33 S7 2.467(3) .
Ag33 S8 2.449(3) .
Ag33 O15 2.299(7) .
Mo1 Mo1A 2.139(2) .
Mo1 Mo4 1.904(3) 2_766
Mo1 O1 1.826(8) 2_766
Mo1 O2 1.744(7) 2_766
Mo1 O17 1.782(6) .
Mo1 O18 1.913(8) .
Mo1A Mo2 2.066(2) .
Mo1A O15 1.834(7) .
Mo1A O16 1.815(7) .
Mo1A O17 1.835(7) .
Mo1A O18 1.800(7) .
Mo2 Mo2A 2.110(2) .
Mo2 O13 1.829(8) .
Mo2 O14 1.799(7) .
Mo2 O15 1.819(7) .
Mo2 O16 1.812(7) .
Mo2A Mo3 2.039(2) .
Mo2A O7 1.758(7) .
Mo2A O8 1.870(7) .
Mo2A O13 1.852(8) .
Mo2A O14 1.816(7) .
Mo3 Mo3A 2.091(3) .
Mo3 O5 1.869(8) .
Mo3 O6 1.747(8) .
Mo3 O7 1.866(7) .
Mo3 O8 1.751(7) .
Mo3A Ag5 2.988(7) 2_766
Mo3A Mo4 2.135(3) .
Mo3A O3 1.832(8) .
Mo3A O4 1.810(7) .
Mo3A O5 1.817(8) .
Mo3A O6 1.863(8) .
Mo4 Ag6A 2.974(2) 2_766
Mo4 Mo1 1.904(3) 2_766
Mo4 O1 1.831(8) .
Mo4 O2 1.723(7) .
Mo4 O3 1.885(8) .
Mo4 O4 1.781(7) .
Mo5 O9 1.804(7) .
Mo5 O10 1.760(8) .
Mo5 O11 1.803(7) .
Mo5 O12 1.716(7) .
S1 Ag3 2.587(3) 2_766
S1 Ag3A 2.580(3) 2_766
S1 C105 1.852(12) .
S2 C96 1.819(13) .
S3 Ag11 2.553(3) 2_766
S3 Ag13 2.429(3) 2_766
S3 C87 1.829(12) .
S4 C84 1.82(4) .
S4 C84A 1.89(4) .
S5 C99 1.854(11) .
S6 C93 1.842(13) .
S7 C90 1.856(11) .
S8 C74 1.856(12) .
S9 C71 1.874(11) .
S10 Ag5 2.515(4) 2_766
S10 Ag5A 2.430(4) 2_766
S10 Ag29 2.498(4) 2_766
S10 C76 1.842(18) .
S11 C80 1.888(17) .
S12 C68 1.836(14) .
S13 C102 1.860(10) .
S14 C65 1.843(11) .
O1 Ag6A 2.341(8) 2_766
O1 Ag7A 2.424(10) 2_766
O1 Mo1 1.826(8) 2_766
O2 Ag1 2.316(7) 2_766
O2 Ag1A 2.283(9) 2_766
O2 Ag31 2.375(7) 2_766
O2 Mo1 1.744(7) 2_766
O3 Ag30 2.487(8) 2_766
O4 Ag29 2.337(7) 2_766
O5 Ag5 2.258(10) 2_766
O9 Ag29 2.494(7) 2_766
O11 Ag10 2.429(7) 2_766
O11 Ag14 2.290(7) 2_766
O19 C1 1.240(5) .
O19A C1A 1.277(7) .
O20 C1 1.279(6) .
O20A Ag5A 2.381(8) 2_766
O20A C1A 1.284(5) .
O21 C50 1.232(16) .
O22 C50 1.260(16) .
O23 C57 1.280(15) .
O24 C57 1.229(16) .
O25 C22 1.258(16) .
O26 C22 1.291(16) .
O27 C15 1.246(13) .
O28 C15 1.248(13) .
O29 C43 1.251(13) .
O30 C43 1.249(13) .
O31 C36 1.286(16) .
O32 C36 1.223(17) .
O33 C8 1.33(3) .
O33 C8A 1.15(3) .
O34 O34A 1.24(3) .
O34 C8 1.21(2) .
O34 C8A 1.23(3) .
O34A C8 1.22(3) .
O34A C8A 1.63(3) .
O35 C82 1.49(3) .
O36 Ag11 2.427(16) 2_766
O36 C29 1.288(9) .
O36A Ag11 2.501(19) 2_766
O36A C29 1.227(9) .
O37 Ag3A 2.301(19) 2_766
O37 C29 1.230(7) .
O37A C29 1.267(10) .
C1 C2 1.415(4) .
C1A C2A 1.423(5) .
C3 C2 1.3900 .
C3 C4 1.3900 .
C2 C7 1.3900 .
C7 C6 1.3900 .
C6 C5 1.3900 .
C5 C4 1.3900 .
C3A C2A 1.3900 .
C3A C4A 1.3900 .
C2A C7A 1.3900 .
C7A C6A 1.3900 .
C6A C5A 1.3900 .
C5A C4A 1.3900 .
C8 C9 1.60(3) .
C8A C9 1.47(3) .
C9 C10 1.356(19) .
C9 C14 1.38(2) .
C10 C11 1.40(2) .
C11 C12 1.35(2) .
C12 C13 1.37(2) .
C13 C14 1.379(19) .
C15 C16 1.523(14) .
C16 C17 1.376(15) .
C16 C21 1.375(16) .
C17 C18 1.384(16) .
C18 C19 1.377(18) .
C19 C20 1.366(18) .
C20 C21 1.397(16) .
C22 C23 1.49(2) .
C23 C24 1.39(2) .
C23 C28 1.35(2) .
C24 C25 1.35(2) .
C25 C26 1.40(2) .
C26 C27 1.33(3) .
C27 C28 1.42(2) .
C29 Ag3A 2.699(14) 2_766
C29 C30 1.58(2) .
C30 C31 1.35(2) .
C30 C35 1.29(3) .
C31 C32 1.43(2) .
C32 C33 1.31(3) .
C33 C34 1.40(3) .
C34 C35 1.37(3) .
C36 C37 1.519(19) .
C37 C38 1.37(2) .
C37 C42 1.40(2) .
C38 C39 1.41(2) .
C39 C40 1.36(2) .
C40 C41 1.35(2) .
C41 C42 1.39(2) .
C43 C44 1.503(14) .
C44 C45 1.392(15) .
C44 C49 1.377(15) .
C45 C46 1.396(17) .
C46 C47 1.373(18) .
C47 C48 1.361(17) .
C48 C49 1.390(16) .
C50 C51 1.501(16) .
C51 C52 1.36(2) .
C51 C56 1.37(2) .
C52 C53 1.433(19) .
C53 C54 1.41(2) .
C54 C55 1.29(2) .
C55 C56 1.402(18) .
C57 C58 1.524(17) .
C58 C59 1.34(2) .
C58 C63 1.354(19) .
C59 C60 1.419(18) .
C60 C61 1.38(2) .
C61 C62 1.34(2) .
C62 C63 1.377(18) .
C64 C65 1.492(18) .
C65 C66 1.508(17) .
C67 C68 1.50(2) .
C68 C69 1.48(2) .
C70 C71 1.511(16) .
C71 C72 1.503(17) .
C73 C74 1.396(19) .
C74 C75 1.527(17) .
C76 C77 1.526(10) .
C76 C78 1.551(10) .
C78 Ag5A 2.69(2) 2_766
C79 C80 1.49(3) .
C80 C81 1.53(3) .
C83 C84 1.51(5) .
C84 C85 1.65(7) .
C86 C87 1.48(2) .
C87 C88 1.511(19) .
C89 C90 1.523(19) .
C90 C91 1.499(17) .
C92 C93 1.47(2) .
C93 C94 1.538(9) .
C95 C96 1.39(2) .
C96 C97 1.472(17) .
C98 C99 1.514(16) .
C99 C100 1.526(16) .
C101 C102 1.502(19) .
C102 C103 1.489(19) .
C104 C105 1.48(2) .
C105 C106 1.506(19) .
O35A C82A 1.44(3) .
C83A C84A 1.39(5) .
C84A C85A 1.31(7) .
